data_4113911
loop_
_publ_author_name
'Tetsuro Murahashi'
'Tomohito Uemura'
'Hideo Kurosawa'

_publ_section_title
;
 Perylene-Tetrapalladium Sandwich Complexes
;
_journal_name_full 'Journal of the American Chemical Society'
_journal_page_first 8436
_journal_page_last 8437
_journal_paper_doi 10.1021/ja0358246
_journal_volume 125
_journal_year 2003
_chemical_formula_sum 'C238 H126 B4 Cl4 F96 N4 Pd8'
_chemical_formula_weight 5901.74
_space_group_IT_number 2
_symmetry_cell_setting triclinic
_symmetry_Int_Tables_number 2
_symmetry_space_group_name_Hall '-P 1'
_symmetry_space_group_name_H-M 'P -1'
_cell_angle_alpha 91.886(1)
_cell_angle_beta 113.958(1)
_cell_angle_gamma 113.9237(8)
_cell_formula_units_Z 1
_cell_length_a 17.6632(1)
_cell_length_b 19.4810(1)
_cell_length_c 19.6861(3)
_cell_measurement_reflns_used 40076
_cell_measurement_temperature 223.2
_cell_measurement_theta_max 27.5
_cell_measurement_theta_min 1.2
_cell_volume 5497.91(12)
_computing_cell_refinement PROCESS-AUTO
_computing_data_collection PROCESS-AUTO
_computing_data_reduction 'teXsan Ver. 1.11'
_computing_publication_material 'teXsan Ver. 1.11'
_computing_structure_refinement 'teXsan Ver. 1.10'
_computing_structure_solution 'DIRDIF94 (PATTY)'
_diffrn_detector_area_resol_mean 10.00
_diffrn_measured_fraction_theta_full 0.9675
_diffrn_measured_fraction_theta_max 0.9675
_diffrn_measurement_device_type 'Rigaku RAXIS-RAPID Imaging Plate'
_diffrn_measurement_method \w
_diffrn_radiation_type 'Mo K\a'
_diffrn_radiation_wavelength 0.7107
_diffrn_reflns_av_R_equivalents 0.032
_diffrn_reflns_limit_h_max 22
_diffrn_reflns_limit_h_min -22
_diffrn_reflns_limit_k_max 22
_diffrn_reflns_limit_k_min -25
_diffrn_reflns_limit_l_max 25
_diffrn_reflns_limit_l_min -25
_diffrn_reflns_number 50862
_diffrn_reflns_theta_full 27.48
_diffrn_reflns_theta_max 27.48
_exptl_absorpt_coefficient_mu 0.827
_exptl_absorpt_correction_T_max 0.906
_exptl_absorpt_correction_T_min 0.777
_exptl_absorpt_correction_type multi-scan
_exptl_absorpt_process_details '(Higashi, 1995)'
_exptl_crystal_colour red
_exptl_crystal_density_diffrn 1.782
_exptl_crystal_description prism
_exptl_crystal_size_max 0.170
_exptl_crystal_size_mid 0.150
_exptl_crystal_size_min 0.120
_refine_diff_density_max 1.03
_refine_diff_density_min -0.83
_refine_ls_extinction_method none
_refine_ls_goodness_of_fit_ref 1.090
_refine_ls_hydrogen_treatment noref
_refine_ls_number_parameters 1584
_refine_ls_number_reflns 17736
_refine_ls_R_factor_gt 0.0447
_refine_ls_shift/su_max 2.1703
_refine_ls_structure_factor_coef F
_refine_ls_weighting_scheme unit
_refine_ls_wR_factor_ref 0.0679
_reflns_number_gt 17736
_reflns_number_total 24378
_reflns_threshold_expression F^2^>3.0\s(F^2^)
_cod_data_source_file ja0358246si20030428_072736.cif
_cod_data_source_block uemura
_cod_original_cell_volume 5497.9(1)
_cod_original_sg_symbol_H-M 'P -1 '
_cod_original_formula_sum 'C238 H126 B4 Cl4 F96 N4 Pd8 '
_cod_database_code 4113911

loop_
_symmetry_equiv_pos_as_xyz
x,y,z
-x,-y,-z

loop_
_atom_site_label
_atom_site_type_symbol
_atom_site_fract_x
_atom_site_fract_y
_atom_site_fract_z
_atom_site_U_iso_or_equiv
_atom_site_adp_type
_atom_site_occupancy
_atom_site_calc_flag
Pd(1) Pd 0.15934(3) 0.32819(3) 0.21454(3) 0.0168(1) Uani 1.00 d
Pd(2) Pd 0.12298(3) 0.31920(3) 0.07391(3) 0.0139(1) Uani 1.00 d
Pd(3) Pd 0.06985(3) 0.30591(3) -0.06865(3) 0.0143(1) Uani 1.00 d
Pd(4) Pd -0.01533(4) 0.28702(3) -0.21395(3) 0.0172(1) Uani 1.00 d
Cl(1) Cl 0.2469(2) 0.1697(2) -0.1508(1) 0.0530(7) Uani 1.00 d
Cl(2) Cl 0.3090(1) 0.2038(1) 0.0137(1) 0.0361(5) Uani 1.00 d
F(1) F 0.1005(4) 0.7531(3) 0.7045(3) 0.047(2) Uani 1.00 d
F(2) F 0.0737(4) 0.7426(4) 0.5886(3) 0.054(2) Uani 1.00 d
F(3) F -0.0231(4) 0.6594(4) 0.6189(4) 0.066(2) Uani 1.00 d
F(4) F -0.0215(4) 0.4174(3) 0.5867(5) 0.093(2) Uani 1.00 d
F(5) F 0.0903(6) 0.4179(3) 0.5733(5) 0.093(3) Uani 1.00 d
F(6) F 0.0912(4) 0.4149(3) 0.6805(3) 0.055(2) Uani 1.00 d
F(7) F 0.3754(6) 0.9253(3) 0.6033(3) 0.106(2) Uani 1.00 d
F(8) F 0.5209(6) 0.9694(4) 0.6413(4) 0.082(3) Uani 1.00 d
F(9) F 0.4718(3) 1.0299(3) 0.6886(3) 0.034(1) Uani 1.00 d
F(10) F 0.4951(5) 0.9269(5) 0.9641(3) 0.081(2) Uani 1.00 d
F(11) F 0.6125(6) 0.9188(5) 0.9825(3) 0.109(3) Uani 1.00 d
F(12) F 0.5954(6) 1.0183(3) 0.9530(3) 0.089(2) Uani 1.00 d
F(13) F 0.2154(3) 0.5914(3) 0.4109(3) 0.038(1) Uani 1.00 d
F(14) F 0.2971(4) 0.5396(3) 0.3992(3) 0.052(2) Uani 1.00 d
F(15) F 0.2125(4) 0.4936(3) 0.4568(3) 0.045(1) Uani 1.00 d
F(16) F 0.6203(4) 0.7219(4) 0.5531(3) 0.061(2) Uani 1.00 d
F(17) F 0.6676(3) 0.7278(4) 0.6721(3) 0.060(2) Uani 1.00 d
F(18) F 0.6418(4) 0.8165(3) 0.6264(4) 0.068(2) Uani 1.00 d
F(19) F 0.3137(3) 0.6044(3) 0.9507(3) 0.030(1) Uani 1.00 d
F(20) F 0.4448(3) 0.6162(3) 1.0378(3) 0.034(1) Uani 1.00 d
F(21) F 0.3440(4) 0.5076(3) 0.9568(3) 0.038(1) Uani 1.00 d
F(22) F 0.5900(4) 0.5171(3) 0.8648(3) 0.044(1) Uiso 1.00 d
F(23) F 0.6562(4) 0.6256(4) 0.8402(3) 0.057(2) Uani 1.00 d
F(24) F 0.6817(3) 0.6180(3) 0.9552(3) 0.038(1) Uani 1.00 d
F(25) F 0.5385(3) 0.2269(3) 0.9731(2) 0.034(1) Uani 1.00 d
F(26) F 0.6116(3) 0.2687(3) 0.9076(3) 0.046(1) Uani 1.00 d
F(27) F 0.6038(4) 0.1656(3) 0.9488(3) 0.052(2) Uani 1.00 d
F(28) F 0.3180(3) -0.0786(3) 0.8227(4) 0.053(2) Uani 1.00 d
F(29) F 0.2556(6) -0.0944(3) 0.7007(4) 0.079(2) Uani 1.00 d
F(30) F 0.1959(3) -0.0644(4) 0.7650(4) 0.066(2) Uani 1.00 d
F(31) F 0.2663(4) -0.0021(3) 0.3739(3) 0.048(1) Uani 1.00 d
F(32) F 0.2465(3) -0.0664(3) 0.4561(3) 0.035(1) Uani 1.00 d
F(33) F 0.3634(3) -0.0449(3) 0.4368(3) 0.041(1) Uani 1.00 d
F(34) F 0.6325(3) 0.2216(3) 0.5412(3) 0.043(1) Uani 1.00 d
F(35) F 0.6676(3) 0.2030(3) 0.6543(3) 0.052(2) Uani 1.00 d
F(36) F 0.6422(3) 0.2994(3) 0.6276(3) 0.031(1) Uani 1.00 d
F(37) F 0.4363(5) 0.4555(4) 0.5498(3) 0.078(2) Uani 1.00 d
F(38) F 0.5606(4) 0.4655(4) 0.6376(4) 0.070(2) Uani 1.00 d
F(39) F 0.5041(6) 0.5377(3) 0.6544(5) 0.078(3) Uani 1.00 d
F(40) F 0.2342(4) 0.3357(3) 0.7750(4) 0.053(2) Uani 1.00 d
F(41) F 0.3076(3) 0.4563(3) 0.7814(3) 0.034(1) Uani 1.00 d
F(42) F 0.3761(4) 0.4023(3) 0.8611(3) 0.045(2) Uani 1.00 d
F(43) F 0.0136(4) 0.1750(3) 0.3657(3) 0.039(1) Uani 1.00 d
F(44) F -0.0346(3) 0.0526(3) 0.3416(2) 0.041(1) Uani 1.00 d
F(45) F 0.1013(3) 0.1297(3) 0.3554(2) 0.039(1) Uani 1.00 d
F(46) F -0.0813(3) 0.0348(3) 0.5828(3) 0.035(1) Uani 1.00 d
F(47) F -0.0253(4) 0.1573(3) 0.6162(3) 0.042(2) Uani 1.00 d
F(48) F 0.0390(3) 0.0979(3) 0.6904(3) 0.035(1) Uani 1.00 d
N(1) N 0.1811(4) 0.3316(4) 0.3292(3) 0.023(2) Uani 1.00 d
N(2) N -0.1005(4) 0.2679(3) -0.3331(3) 0.022(1) Uani 1.00 d
C(1) C 0.1592(5) 0.4408(4) 0.2163(4) 0.021(2) Uani 1.00 d
C(2) C 0.2221(5) 0.4538(4) 0.1877(4) 0.024(2) Uani 1.00 d
C(3) C 0.1921(5) 0.4439(4) 0.1067(4) 0.018(2) Uani 1.00 d
C(4) C 0.0978(4) 0.4230(3) 0.0537(4) 0.014(1) Uani 1.00 d
C(5) C 0.0665(4) 0.4153(3) -0.0288(4) 0.016(1) Uani 1.00 d
C(6) C 0.1265(4) 0.4274(4) -0.0630(4) 0.019(2) Uani 1.00 d
C(7) C 0.0949(5) 0.4219(4) -0.1437(4) 0.023(2) Uani 1.00 d
C(8) C 0.0029(5) 0.4050(4) -0.1913(4) 0.023(2) Uani 1.00 d
C(9) C -0.0609(5) 0.3942(4) -0.1587(4) 0.022(2) Uani 1.00 d
C(10) C -0.1518(5) 0.3806(4) -0.2059(4) 0.026(2) Uani 1.00 d
C(11) C -0.2130(5) 0.3700(4) -0.1760(4) 0.028(2) Uani 1.00 d
C(12) C -0.1841(5) 0.3746(4) -0.0980(4) 0.026(2) Uani 1.00 d
C(13) C -0.0932(5) 0.3890(4) -0.0472(4) 0.020(2) Uani 1.00 d
C(14) C -0.0297(4) 0.3996(4) -0.0781(4) 0.015(1) Uani 1.00 d
C(15) C -0.0623(4) 0.3946(4) 0.0352(4) 0.018(2) Uani 1.00 d
C(16) C -0.1223(5) 0.3845(4) 0.0674(5) 0.026(2) Uani 1.00 d
C(17) C -0.0922(6) 0.3920(5) 0.1454(5) 0.033(2) Uani 1.00 d
C(18) C -0.0007(6) 0.4103(4) 0.1945(5) 0.028(2) Uani 1.00 d
C(19) C 0.0623(5) 0.4205(4) 0.1653(4) 0.022(2) Uani 1.00 d
C(20) C 0.0313(5) 0.4118(4) 0.0847(4) 0.018(2) Uani 1.00 d
C(21) C 0.0979(5) 0.2014(4) 0.1871(4) 0.021(2) Uani 1.00 d
C(22) C 0.1593(5) 0.2128(4) 0.1556(4) 0.020(2) Uani 1.00 d
C(23) C 0.1282(5) 0.2096(4) 0.0757(4) 0.017(2) Uani 1.00 d
C(24) C 0.0338(5) 0.1916(4) 0.0254(4) 0.016(2) Uani 1.00 d
C(25) C 0.0000(4) 0.1841(4) -0.0579(3) 0.014(1) Uani 1.00 d
C(26) C 0.0573(5) 0.1918(4) -0.0941(4) 0.017(2) Uani 1.00 d
C(27) C 0.0209(5) 0.1811(4) -0.1757(4) 0.019(2) Uani 1.00 d
C(28) C -0.0714(5) 0.1621(4) -0.2220(4) 0.019(2) Uani 1.00 d
C(29) C -0.1327(5) 0.1529(4) -0.1866(4) 0.017(2) Uani 1.00 d
C(30) C -0.2265(5) 0.1341(4) -0.2331(4) 0.023(2) Uani 1.00 d
C(31) C -0.2837(5) 0.1283(4) -0.2002(4) 0.025(2) Uani 1.00 d
C(32) C -0.2501(5) 0.1393(4) -0.1215(4) 0.025(2) Uani 1.00 d
C(33) C -0.1581(5) 0.1563(4) -0.0734(4) 0.018(2) Uani 1.00 d
C(34) C -0.0981(4) 0.1639(3) -0.1070(3) 0.014(1) Uani 1.00 d
C(35) C -0.1234(4) 0.1663(4) 0.0099(4) 0.018(2) Uani 1.00 d
C(36) C -0.1784(5) 0.1610(4) 0.0457(4) 0.026(2) Uani 1.00 d
C(37) C -0.1462(5) 0.1677(5) 0.1239(4) 0.029(2) Uani 1.00 d
C(38) C -0.0573(5) 0.1784(4) 0.1701(4) 0.025(2) Uani 1.00 d
C(39) C 0.0026(5) 0.1865(4) 0.1380(4) 0.018(2) Uani 1.00 d
C(40) C -0.0298(4) 0.1808(4) 0.0574(4) 0.016(1) Uiso 1.00 d
C(41) C 0.1955(5) 0.3318(4) 0.3911(4) 0.024(2) Uani 1.00 d
C(42) C 0.2141(6) 0.3320(5) 0.4706(4) 0.033(2) Uani 1.00 d
C(43) C -0.1405(5) 0.2571(4) -0.3979(4) 0.020(2) Uani 1.00 d
C(44) C -0.1901(5) 0.2447(5) -0.4806(4) 0.030(2) Uani 1.00 d
C(45) C 0.0572(7) 0.0142(4) 0.2081(4) 0.035(2) Uani 1.00 d
C(46) C 0.1039(7) 0.0220(4) 0.1626(4) 0.033(2) Uani 1.00 d
C(47) C 0.1993(7) 0.0410(5) 0.1955(5) 0.038(2) Uani 1.00 d
C(48) C 0.2411(7) 0.0474(5) 0.1499(5) 0.038(2) Uani 1.00 d
C(49) C 0.1914(7) 0.0364(5) 0.0701(5) 0.035(2) Uani 1.00 d
C(50) C 0.0982(6) 0.0184(4) 0.0353(4) 0.028(2) Uani 1.00 d
C(51) C 0.0510(6) 0.0109(4) 0.0810(4) 0.028(2) Uani 1.00 d
C(52) C -0.0446(6) -0.0067(4) 0.0492(4) 0.029(2) Uani 1.00 d
C(53) C -0.0855(6) -0.0121(5) 0.0968(5) 0.032(2) Uani 1.00 d
C(54) C -0.0339(7) -0.0019(5) 0.1766(5) 0.040(2) Uani 1.00 d
C(55) C 0.2668(4) 0.6521(4) 0.6947(3) 0.017(1) Uani 1.00 d
C(56) C 0.2154(5) 0.6927(4) 0.6828(4) 0.019(2) Uani 1.00 d
C(57) C 0.1173(5) 0.6538(4) 0.6518(4) 0.022(2) Uani 1.00 d
C(58) C 0.0694(5) 0.5749(4) 0.6313(4) 0.024(2) Uani 1.00 d
C(59) C 0.1192(5) 0.5330(4) 0.6432(4) 0.022(2) Uani 1.00 d
C(60) C 0.2162(5) 0.5710(4) 0.6755(4) 0.019(2) Uani 1.00 d
C(61) C 0.0681(5) 0.7024(5) 0.6409(4) 0.029(2) Uani 1.00 d
C(62) C 0.0701(5) 0.4465(5) 0.6207(5) 0.034(2) Uani 1.00 d
C(63) C 0.4279(4) 0.7864(4) 0.7553(4) 0.015(1) Uani 1.00 d
C(64) C 0.4742(4) 0.8256(4) 0.8324(4) 0.016(1) Uani 1.00 d
C(65) C 0.5133(4) 0.9055(4) 0.8554(4) 0.018(2) Uani 1.00 d
C(66) C 0.5072(5) 0.9505(4) 0.8012(4) 0.020(2) Uani 1.00 d
C(67) C 0.4619(5) 0.9129(4) 0.7244(4) 0.021(2) Uani 1.00 d
C(68) C 0.4239(4) 0.8329(4) 0.7025(4) 0.018(2) Uani 1.00 d
C(69) C 0.4559(6) 0.9586(5) 0.6651(4) 0.036(2) Uani 1.00 d
C(70) C 0.5595(5) 0.9439(4) 0.9383(4) 0.026(2) Uani 1.00 d
C(71) C 0.4008(5) 0.6746(4) 0.6539(4) 0.018(2) Uani 1.00 d
C(72) C 0.4909(4) 0.7118(4) 0.6602(4) 0.017(2) Uani 1.00 d
C(73) C 0.5104(5) 0.6988(4) 0.6000(4) 0.020(2) Uani 1.00 d
C(74) C 0.4398(5) 0.6475(4) 0.5305(4) 0.019(2) Uani 1.00 d
C(75) C 0.3505(5) 0.6121(4) 0.5222(4) 0.022(2) Uani 1.00 d
C(76) C 0.3317(5) 0.6248(4) 0.5828(4) 0.020(2) Uani 1.00 d
C(77) C 0.2704(5) 0.5592(5) 0.4482(4) 0.029(2) Uani 1.00 d
C(78) C 0.6093(5) 0.7403(5) 0.6122(4) 0.027(2) Uani 1.00 d
C(79) C 0.4239(4) 0.6543(4) 0.7962(4) 0.015(1) Uani 1.00 d
C(80) C 0.3888(4) 0.6381(4) 0.8501(4) 0.017(2) Uani 1.00 d
C(81) C 0.4246(5) 0.6072(4) 0.9108(4) 0.019(2) Uani 1.00 d
C(82) C 0.4989(4) 0.5921(4) 0.9225(4) 0.020(2) Uani 1.00 d
C(83) C 0.5350(4) 0.6082(4) 0.8711(4) 0.018(2) Uani 1.00 d
C(84) C 0.4984(4) 0.6387(4) 0.8096(4) 0.018(2) Uani 1.00 d
C(85) C 0.6151(5) 0.5924(5) 0.8825(4) 0.027(2) Uani 1.00 d
C(86) C 0.3821(5) 0.5851(4) 0.9636(4) 0.021(2) Uani 1.00 d
C(87) C 0.3556(4) 0.1448(4) 0.7159(4) 0.014(1) Uani 1.00 d
C(88) C 0.4371(4) 0.1881(4) 0.7849(4) 0.018(2) Uani 1.00 d
C(89) C 0.4674(5) 0.1556(4) 0.8459(4) 0.021(2) Uani 1.00 d
C(90) C 0.4158(5) 0.0779(5) 0.8419(4) 0.024(2) Uani 1.00 d
C(91) C 0.3352(5) 0.0338(4) 0.7750(4) 0.023(2) Uani 1.00 d
C(92) C 0.3055(5) 0.0667(4) 0.7137(4) 0.019(2) Uani 1.00 d
C(93) C 0.5546(5) 0.2033(5) 0.9177(4) 0.029(2) Uani 1.00 d
C(94) C 0.2762(6) -0.0511(5) 0.7654(6) 0.039(2) Uani 1.00 d
C(95) C 0.3749(4) 0.1558(4) 0.5935(4) 0.015(1) Uani 1.00 d
C(96) C 0.4693(5) 0.1990(4) 0.6127(4) 0.018(2) Uani 1.00 d
C(97) C 0.5114(4) 0.1759(4) 0.5769(4) 0.018(2) Uani 1.00 d
C(98) C 0.4612(5) 0.1068(4) 0.5216(4) 0.019(2) Uani 1.00 d
C(99) C 0.3687(5) 0.0618(4) 0.5036(4) 0.019(2) Uani 1.00 d
C(100) C 0.3267(4) 0.0865(4) 0.5389(4) 0.016(2) Uani 1.00 d
C(101) C 0.6120(5) 0.2245(4) 0.5996(4) 0.025(2) Uani 1.00 d
C(102) C 0.3126(5) -0.0121(4) 0.4432(4) 0.023(2) Uani 1.00 d
C(103) C 0.3623(4) 0.2729(4) 0.6655(4) 0.017(1) Uani 1.00 d
C(104) C 0.4087(5) 0.3303(4) 0.6364(4) 0.020(2) Uani 1.00 d
C(105) C 0.4266(5) 0.4068(4) 0.6558(4) 0.023(2) Uani 1.00 d
C(106) C 0.3973(5) 0.4287(4) 0.7046(4) 0.024(2) Uani 1.00 d
C(107) C 0.3498(5) 0.3717(4) 0.7339(4) 0.022(2) Uani 1.00 d
C(108) C 0.3350(5) 0.2966(4) 0.7162(4) 0.020(2) Uani 1.00 d
C(109) C 0.4803(6) 0.4663(5) 0.6247(5) 0.032(2) Uani 1.00 d
C(110) C 0.3175(6) 0.3911(4) 0.7876(5) 0.030(2) Uani 1.00 d
C(111) C 0.2143(4) 0.1451(3) 0.5888(4) 0.015(1) Uani 1.00 d
C(112) C 0.1532(4) 0.1283(4) 0.6213(4) 0.017(2) Uani 1.00 d
C(113) C 0.0605(5) 0.1118(4) 0.5789(4) 0.019(2) Uani 1.00 d
C(114) C 0.0227(5) 0.1081(4) 0.5015(4) 0.021(2) Uani 1.00 d
C(115) C 0.0813(5) 0.1235(4) 0.4669(4) 0.021(2) Uani 1.00 d
C(116) C 0.1744(5) 0.1421(4) 0.5100(4) 0.018(2) Uani 1.00 d
C(117) C -0.0016(5) 0.1001(4) 0.6172(4) 0.023(2) Uani 1.00 d
C(118) C 0.0403(5) 0.1197(4) 0.3832(4) 0.025(2) Uani 1.00 d
C(119) C 0.3328(7) 0.2325(7) -0.0619(5) 0.056(3) Uani 1.00 d
B(1) B 0.3809(5) 0.6924(4) 0.7258(4) 0.016(2) Uani 1.00 d
B(2) B 0.3270(5) 0.1801(4) 0.6402(4) 0.015(2) Uani 1.00 d
H(1) H -0.1718 0.3787 -0.2595 0.0321 Uiso 1.00 calc
H(2) H -0.2760 0.3591 -0.2090 0.0332 Uiso 1.00 calc
H(3) H -0.2276 0.3677 -0.0782 0.0317 Uiso 1.00 calc
H(4) H -0.1861 0.3722 0.0348 0.0308 Uiso 1.00 calc
H(5) H -0.1353 0.3844 0.1656 0.0395 Uiso 1.00 calc
H(6) H 0.0198 0.4157 0.2486 0.0338 Uiso 1.00 calc
H(7) H -0.2506 0.1252 -0.2876 0.0271 Uiso 1.00 calc
H(8) H -0.3474 0.1165 -0.2319 0.0301 Uiso 1.00 calc
H(9) H -0.2911 0.1352 -0.0997 0.0309 Uiso 1.00 calc
H(10) H -0.2412 0.1525 0.0150 0.0311 Uiso 1.00 calc
H(11) H -0.1865 0.1648 0.1460 0.0349 Uiso 1.00 calc
H(12) H -0.0365 0.1804 0.2238 0.0301 Uiso 1.00 calc
H(13) H 0.4791 0.7962 0.8707 0.0198 Uiso 1.00 calc
H(14) H 0.5333 1.0056 0.8165 0.0240 Uiso 1.00 calc
H(15) H 0.3938 0.8086 0.6493 0.0215 Uiso 1.00 calc
H(16) H 0.3387 0.6490 0.8447 0.0207 Uiso 1.00 calc
H(17) H 0.5242 0.5714 0.9648 0.0244 Uiso 1.00 calc
H(18) H 0.5255 0.6489 0.7752 0.0214 Uiso 1.00 calc
H(19) H 0.4732 0.2422 0.7899 0.0217 Uiso 1.00 calc
H(20) H 0.4355 0.0556 0.8844 0.0288 Uiso 1.00 calc
H(21) H 0.2489 0.0349 0.6683 0.0232 Uiso 1.00 calc
H(22) H 0.4291 0.3169 0.6020 0.0234 Uiso 1.00 calc
H(23) H 0.4094 0.4812 0.7178 0.0285 Uiso 1.00 calc
H(24) H 0.3052 0.2595 0.7393 0.0245 Uiso 1.00 calc
H(25) H 0.2469 0.7481 0.6958 0.0229 Uiso 1.00 calc
H(26) H 0.0027 0.5490 0.6091 0.0296 Uiso 1.00 calc
H(27) H 0.2496 0.5411 0.6850 0.0234 Uiso 1.00 calc
H(28) H 0.5411 0.7475 0.7073 0.0207 Uiso 1.00 calc
H(29) H 0.4531 0.6374 0.4897 0.0232 Uiso 1.00 calc
H(30) H 0.2687 0.5981 0.5751 0.0248 Uiso 1.00 calc
H(31) H 0.5060 0.2462 0.6517 0.0219 Uiso 1.00 calc
H(32) H 0.4901 0.0907 0.4967 0.0233 Uiso 1.00 calc
H(33) H 0.2624 0.0544 0.5250 0.0194 Uiso 1.00 calc
H(34) H 0.1762 0.1280 0.6745 0.0212 Uiso 1.00 calc
H(35) H -0.0417 0.0955 0.4722 0.0246 Uiso 1.00 calc
H(36) H 0.2133 0.1536 0.4852 0.0214 Uiso 1.00 calc
H(37) H 0.1815 0.2807 0.4748 0.0404 Uiso 1.00 calc
H(38) H 0.2792 0.3505 0.5025 0.0404 Uiso 1.00 calc
H(39) H 0.1939 0.3643 0.4878 0.0404 Uiso 1.00 calc
H(40) H -0.1949 0.2902 -0.4935 0.0365 Uiso 1.00 calc
H(41) H -0.1573 0.2332 -0.5040 0.0365 Uiso 1.00 calc
H(42) H -0.2512 0.2028 -0.5003 0.0365 Uiso 1.00 calc
H(43) H 0.0906 0.0204 0.2620 0.0415 Uiso 1.00 calc
H(44) H 0.2345 0.0497 0.2500 0.0444 Uiso 1.00 calc
H(45) H 0.3064 0.0594 0.1726 0.0464 Uiso 1.00 calc
H(46) H 0.2232 0.0417 0.0392 0.0421 Uiso 1.00 calc
H(47) H -0.1503 -0.0231 0.0753 0.0397 Uiso 1.00 calc
H(48) H -0.0638 -0.0066 0.2089 0.0476 Uiso 1.00 calc
H(49) H -0.0180 0.4081 -0.2471 0.0291 Uiso 1.00 calc
H(50) H 0.1473 0.4454 -0.1581 0.0291 Uiso 1.00 calc
H(51) H 0.1921 0.4454 -0.0297 0.0291 Uiso 1.00 calc
H(52) H 0.2404 0.4547 0.0946 0.0291 Uiso 1.00 calc
H(53) H 0.2952 0.4690 0.2327 0.0291 Uiso 1.00 calc
H(54) H 0.1708 0.4518 0.2659 0.0291 Uiso 1.00 calc
H(55) H -0.0966 0.1489 -0.2711 0.0291 Uiso 1.00 calc
H(56) H 0.0633 0.1802 -0.2015 0.0291 Uiso 1.00 calc
H(57) H 0.1248 0.1944 -0.0692 0.0291 Uiso 1.00 calc
H(58) H 0.1701 0.2043 0.0547 0.0291 Uiso 1.00 calc
H(59) H 0.2236 0.2173 0.1878 0.0291 Uiso 1.00 calc
H(60) H 0.1163 0.1940 0.2392 0.0291 Uiso 1.00 calc
H(61) H 0.3920 0.2364 -0.0528 0.0694 Uiso 1.00 calc
H(62) H 0.3373 0.2839 -0.0633 0.0694 Uiso 1.00 calc

loop_
_atom_site_aniso_label
_atom_site_aniso_U_11
_atom_site_aniso_U_22
_atom_site_aniso_U_33
_atom_site_aniso_U_12
_atom_site_aniso_U_13
_atom_site_aniso_U_23
Pd(1) 0.0170(2) 0.0176(2) 0.0126(2) 0.0092(2) 0.0026(2) 0.0016(2)
Pd(2) 0.0134(2) 0.0134(2) 0.0132(2) 0.0070(2) 0.0038(2) 0.0021(2)
Pd(3) 0.0152(2) 0.0138(2) 0.0140(2) 0.0070(2) 0.0063(2) 0.0037(2)
Pd(4) 0.0201(2) 0.0173(2) 0.0140(2) 0.0085(2) 0.0075(2) 0.0049(2)
Cl(1) 0.048(1) 0.061(2) 0.031(1) 0.008(1) 0.020(1) 0.002(1)
Cl(2) 0.036(1) 0.039(1) 0.0300(10) 0.0189(9) 0.0109(8) 0.0053(8)
F(1) 0.056(3) 0.066(4) 0.034(3) 0.048(3) 0.015(2) 0.003(2)
F(2) 0.079(4) 0.091(5) 0.052(3) 0.073(4) 0.046(3) 0.046(3)
F(3) 0.022(3) 0.054(4) 0.116(6) 0.022(3) 0.024(3) 0.011(4)
F(4) 0.023(3) 0.029(3) 0.155(7) -0.005(2) -0.007(4) 0.021(4)
F(5) 0.145(7) 0.022(3) 0.104(6) -0.004(4) 0.094(6) -0.010(3)
F(6) 0.059(4) 0.027(3) 0.053(3) 0.009(3) 0.012(3) 0.019(2)
F(7) 0.120(6) 0.030(3) 0.032(3) -0.014(3) -0.037(3) 0.018(3)
F(8) 0.166(8) 0.080(5) 0.093(5) 0.085(5) 0.110(6) 0.062(4)
F(9) 0.041(3) 0.023(2) 0.034(3) 0.016(2) 0.012(2) 0.012(2)
F(10) 0.068(4) 0.125(7) 0.033(3) 0.031(4) 0.024(3) -0.011(4)
F(11) 0.143(7) 0.154(8) 0.022(3) 0.130(7) -0.029(4) -0.032(4)
F(12) 0.147(7) 0.028(3) 0.024(3) -0.002(4) 0.023(4) -0.007(2)
F(13) 0.026(2) 0.042(3) 0.024(2) 0.008(2) -0.001(2) 0.005(2)
F(14) 0.036(3) 0.067(4) 0.027(3) 0.010(3) 0.008(2) -0.025(2)
F(15) 0.043(3) 0.023(2) 0.031(3) -0.006(2) 0.005(2) -0.004(2)
F(16) 0.027(3) 0.110(5) 0.027(3) 0.014(3) 0.014(2) -0.008(3)
F(17) 0.026(3) 0.112(5) 0.044(3) 0.034(3) 0.014(2) 0.039(3)
F(18) 0.038(3) 0.041(3) 0.120(6) 0.005(3) 0.044(4) 0.012(4)
F(19) 0.026(2) 0.046(3) 0.032(2) 0.023(2) 0.019(2) 0.015(2)
F(20) 0.031(2) 0.052(3) 0.024(2) 0.021(2) 0.013(2) 0.014(2)
F(21) 0.049(3) 0.027(2) 0.055(3) 0.016(2) 0.040(3) 0.019(2)
F(23) 0.043(3) 0.114(5) 0.069(4) 0.059(3) 0.046(3) 0.070(4)
F(24) 0.023(2) 0.054(3) 0.034(3) 0.025(2) 0.004(2) 0.012(2)
F(25) 0.036(2) 0.037(3) 0.021(2) 0.013(2) 0.011(2) 0.000(2)
F(26) 0.020(2) 0.061(3) 0.026(2) -0.002(2) 0.004(2) 0.008(2)
F(27) 0.035(3) 0.068(4) 0.039(3) 0.036(3) -0.006(2) -0.001(3)
F(28) 0.029(3) 0.051(3) 0.084(4) 0.022(2) 0.023(3) 0.054(3)
F(29) 0.109(6) 0.020(3) 0.069(5) 0.005(3) 0.031(4) 0.006(3)
F(30) 0.020(2) 0.061(4) 0.109(5) 0.016(3) 0.022(3) 0.059(4)
F(31) 0.067(4) 0.036(3) 0.016(2) 0.023(3) -0.001(2) 0.000(2)
F(32) 0.031(2) 0.025(2) 0.038(3) 0.007(2) 0.012(2) -0.004(2)
F(33) 0.033(3) 0.037(3) 0.049(3) 0.018(2) 0.014(2) -0.012(2)
F(34) 0.032(3) 0.047(3) 0.052(3) 0.009(2) 0.031(2) 0.005(2)
F(35) 0.019(2) 0.054(3) 0.073(4) 0.020(2) 0.007(2) 0.036(3)
F(36) 0.018(2) 0.024(2) 0.040(3) 0.002(2) 0.011(2) 0.002(2)
F(37) 0.062(4) 0.081(5) 0.039(3) -0.007(3) 0.016(3) 0.028(3)
F(38) 0.053(4) 0.067(4) 0.119(6) 0.033(3) 0.058(4) 0.060(4)
F(39) 0.131(6) 0.024(3) 0.112(6) 0.025(4) 0.096(6) 0.023(3)
F(40) 0.052(3) 0.030(3) 0.088(4) 0.010(2) 0.053(3) -0.003(3)
F(41) 0.044(3) 0.028(2) 0.041(3) 0.024(2) 0.021(2) 0.006(2)
F(42) 0.069(4) 0.059(4) 0.029(3) 0.046(3) 0.024(3) 0.013(2)
F(43) 0.059(3) 0.048(3) 0.021(2) 0.041(3) 0.010(2) 0.013(2)
F(44) 0.042(3) 0.045(3) 0.013(2) 0.016(2) -0.003(2) -0.002(2)
F(45) 0.045(3) 0.073(4) 0.016(2) 0.039(3) 0.016(2) 0.018(2)
F(46) 0.020(2) 0.034(3) 0.040(3) 0.002(2) 0.015(2) -0.005(2)
F(47) 0.051(3) 0.043(3) 0.061(3) 0.033(3) 0.041(3) 0.017(3)
F(48) 0.030(2) 0.054(3) 0.026(2) 0.019(2) 0.019(2) 0.008(2)
N(1) 0.027(3) 0.027(3) 0.013(3) 0.016(3) 0.004(2) 0.004(2)
N(2) 0.025(3) 0.019(3) 0.017(3) 0.007(2) 0.009(2) 0.006(2)
C(1) 0.027(4) 0.014(3) 0.013(3) 0.008(3) 0.003(3) 0.001(2)
C(2) 0.019(3) 0.014(3) 0.023(4) 0.008(3) -0.003(3) 0.000(3)
C(3) 0.016(3) 0.012(3) 0.022(3) 0.007(3) 0.005(3) 0.003(2)
C(4) 0.016(3) 0.007(3) 0.018(3) 0.007(2) 0.005(2) 0.003(2)
C(5) 0.015(3) 0.005(3) 0.024(3) 0.004(2) 0.007(3) 0.002(2)
C(6) 0.014(3) 0.015(3) 0.027(4) 0.004(3) 0.010(3) 0.007(3)
C(7) 0.029(4) 0.016(3) 0.027(4) 0.007(3) 0.018(3) 0.011(3)
C(8) 0.030(4) 0.013(3) 0.020(4) 0.006(3) 0.009(3) 0.003(3)
C(9) 0.025(3) 0.012(3) 0.020(3) 0.009(3) 0.002(3) 0.002(3)
C(10) 0.025(4) 0.017(3) 0.020(4) 0.009(3) -0.004(3) 0.000(3)
C(11) 0.015(3) 0.025(4) 0.026(4) 0.010(3) -0.007(3) 0.001(3)
C(12) 0.020(4) 0.025(4) 0.035(4) 0.013(3) 0.010(3) 0.006(3)
C(13) 0.015(3) 0.011(3) 0.030(4) 0.008(3) 0.007(3) 0.003(3)
C(14) 0.014(3) 0.010(3) 0.016(3) 0.005(2) 0.002(2) 0.001(2)
C(15) 0.017(3) 0.013(3) 0.022(3) 0.009(2) 0.006(3) 0.002(2)
C(16) 0.021(4) 0.023(4) 0.042(4) 0.014(3) 0.019(3) 0.009(3)
C(17) 0.041(5) 0.034(4) 0.045(5) 0.023(4) 0.032(4) 0.012(4)
C(18) 0.041(4) 0.026(4) 0.029(4) 0.020(3) 0.021(4) 0.009(3)
C(19) 0.027(4) 0.015(3) 0.025(4) 0.013(3) 0.010(3) 0.001(3)
C(20) 0.021(3) 0.010(3) 0.021(3) 0.008(3) 0.008(3) 0.001(2)
C(21) 0.030(4) 0.018(3) 0.011(3) 0.012(3) 0.005(3) 0.005(2)
C(22) 0.024(3) 0.015(3) 0.016(3) 0.012(3) 0.003(3) -0.001(2)
C(23) 0.021(3) 0.010(3) 0.022(3) 0.010(3) 0.008(3) 0.006(2)
C(24) 0.020(3) 0.014(3) 0.016(3) 0.011(3) 0.006(3) 0.003(2)
C(25) 0.022(3) 0.011(3) 0.012(3) 0.011(3) 0.008(2) 0.004(2)
C(26) 0.022(3) 0.012(3) 0.018(3) 0.009(3) 0.009(3) 0.001(2)
C(27) 0.028(4) 0.016(3) 0.021(3) 0.013(3) 0.014(3) 0.005(3)
C(28) 0.032(4) 0.015(3) 0.010(3) 0.013(3) 0.007(3) 0.003(2)
C(29) 0.021(3) 0.011(3) 0.016(3) 0.007(3) 0.006(3) 0.002(2)
C(30) 0.023(3) 0.020(3) 0.012(3) 0.008(3) -0.001(3) 0.003(3)
C(31) 0.016(3) 0.026(4) 0.023(4) 0.006(3) 0.003(3) 0.007(3)
C(32) 0.018(3) 0.028(4) 0.025(4) 0.008(3) 0.008(3) 0.003(3)
C(33) 0.021(3) 0.017(3) 0.015(3) 0.010(3) 0.007(3) 0.007(2)
C(34) 0.014(3) 0.011(3) 0.013(3) 0.005(2) 0.004(2) 0.002(2)
C(35) 0.015(3) 0.016(3) 0.014(3) 0.003(2) 0.004(2) 0.004(2)
C(36) 0.018(3) 0.032(4) 0.025(4) 0.007(3) 0.011(3) 0.009(3)
C(37) 0.027(4) 0.036(4) 0.024(4) 0.010(3) 0.016(3) 0.007(3)
C(38) 0.035(4) 0.028(4) 0.014(3) 0.015(3) 0.012(3) 0.008(3)
C(39) 0.024(3) 0.015(3) 0.018(3) 0.008(3) 0.012(3) 0.004(2)
C(41) 0.021(3) 0.024(4) 0.022(4) 0.012(3) 0.002(3) -0.002(3)
C(42) 0.038(5) 0.041(5) 0.018(4) 0.021(4) 0.008(3) 0.006(3)
C(43) 0.019(3) 0.014(3) 0.024(4) 0.003(3) 0.011(3) 0.005(3)
C(44) 0.027(4) 0.032(4) 0.021(4) 0.008(3) 0.010(3) 0.004(3)
C(45) 0.066(6) 0.022(4) 0.014(4) 0.020(4) 0.015(4) 0.005(3)
C(46) 0.063(6) 0.013(3) 0.022(4) 0.016(4) 0.021(4) 0.006(3)
C(47) 0.059(6) 0.022(4) 0.023(4) 0.020(4) 0.009(4) 0.008(3)
C(48) 0.051(6) 0.022(4) 0.038(5) 0.018(4) 0.017(4) 0.012(3)
C(49) 0.054(5) 0.028(4) 0.032(4) 0.022(4) 0.024(4) 0.015(3)
C(50) 0.052(5) 0.016(3) 0.025(4) 0.019(3) 0.021(4) 0.010(3)
C(51) 0.052(5) 0.013(3) 0.023(4) 0.017(3) 0.020(4) 0.009(3)
C(52) 0.055(5) 0.015(3) 0.024(4) 0.017(3) 0.022(4) 0.009(3)
C(53) 0.049(5) 0.025(4) 0.031(4) 0.017(4) 0.025(4) 0.008(3)
C(54) 0.077(7) 0.025(4) 0.028(4) 0.023(4) 0.032(4) 0.012(3)
C(55) 0.015(3) 0.018(3) 0.013(3) 0.004(3) 0.005(2) 0.002(2)
C(56) 0.016(3) 0.020(3) 0.014(3) 0.007(3) 0.003(2) 0.001(3)
C(57) 0.017(3) 0.032(4) 0.021(3) 0.012(3) 0.010(3) 0.005(3)
C(58) 0.017(3) 0.033(4) 0.020(3) 0.008(3) 0.008(3) 0.008(3)
C(59) 0.025(4) 0.017(3) 0.021(3) 0.004(3) 0.012(3) 0.006(3)
C(60) 0.017(3) 0.018(3) 0.018(3) 0.007(3) 0.005(3) 0.005(3)
C(61) 0.024(4) 0.038(5) 0.031(4) 0.018(3) 0.014(3) 0.009(3)
C(62) 0.023(4) 0.024(4) 0.038(5) -0.001(3) 0.011(3) 0.011(3)
C(63) 0.007(3) 0.018(3) 0.016(3) 0.004(2) 0.003(2) 0.002(2)
C(64) 0.012(3) 0.017(3) 0.016(3) 0.005(2) 0.005(2) 0.003(2)
C(65) 0.015(3) 0.026(4) 0.014(3) 0.011(3) 0.005(2) 0.001(3)
C(66) 0.016(3) 0.017(3) 0.021(3) 0.004(3) 0.008(3) 0.000(3)
C(67) 0.020(3) 0.019(3) 0.022(3) 0.009(3) 0.009(3) 0.008(3)
C(68) 0.018(3) 0.017(3) 0.013(3) 0.006(3) 0.003(2) 0.000(2)
C(69) 0.049(5) 0.022(4) 0.021(4) 0.008(4) 0.010(4) 0.003(3)
C(70) 0.034(4) 0.020(4) 0.020(3) 0.013(3) 0.009(3) 0.002(3)
C(71) 0.020(3) 0.019(3) 0.015(3) 0.012(3) 0.005(3) 0.005(2)
C(72) 0.017(3) 0.020(3) 0.012(3) 0.009(3) 0.004(2) 0.002(2)
C(73) 0.019(3) 0.019(3) 0.019(3) 0.009(3) 0.006(3) 0.005(3)
C(74) 0.025(3) 0.022(3) 0.014(3) 0.015(3) 0.008(3) 0.005(3)
C(75) 0.023(3) 0.021(3) 0.010(3) 0.009(3) 0.000(3) 0.000(2)
C(76) 0.017(3) 0.019(3) 0.019(3) 0.007(3) 0.004(3) 0.003(3)
C(77) 0.024(4) 0.031(4) 0.019(4) 0.007(3) 0.004(3) -0.003(3)
C(78) 0.021(3) 0.041(5) 0.016(3) 0.014(3) 0.006(3) 0.007(3)
C(79) 0.013(3) 0.011(3) 0.018(3) 0.005(2) 0.005(2) 0.000(2)
C(80) 0.011(3) 0.015(3) 0.024(3) 0.007(2) 0.006(3) 0.001(2)
C(81) 0.016(3) 0.015(3) 0.023(3) 0.006(3) 0.009(3) 0.005(3)
C(82) 0.015(3) 0.021(3) 0.022(3) 0.008(3) 0.007(3) 0.009(3)
C(83) 0.014(3) 0.020(3) 0.022(3) 0.009(3) 0.007(3) 0.007(3)
C(84) 0.011(3) 0.019(3) 0.020(3) 0.005(2) 0.007(2) 0.006(3)
C(85) 0.019(3) 0.035(4) 0.032(4) 0.016(3) 0.013(3) 0.020(3)
C(86) 0.019(3) 0.021(3) 0.026(4) 0.010(3) 0.013(3) 0.008(3)
C(87) 0.014(3) 0.016(3) 0.016(3) 0.008(2) 0.009(2) 0.004(2)
C(88) 0.016(3) 0.019(3) 0.019(3) 0.009(3) 0.010(3) 0.002(3)
C(89) 0.015(3) 0.033(4) 0.014(3) 0.012(3) 0.005(3) 0.005(3)
C(90) 0.022(3) 0.036(4) 0.023(4) 0.018(3) 0.012(3) 0.016(3)
C(91) 0.020(3) 0.026(4) 0.029(4) 0.011(3) 0.016(3) 0.016(3)
C(92) 0.015(3) 0.023(4) 0.020(3) 0.009(3) 0.008(3) 0.005(3)
C(93) 0.019(3) 0.042(5) 0.023(4) 0.015(3) 0.006(3) 0.006(3)
C(94) 0.026(4) 0.033(5) 0.056(6) 0.011(4) 0.018(4) 0.026(4)
C(95) 0.017(3) 0.013(3) 0.015(3) 0.006(2) 0.007(2) 0.005(2)
C(96) 0.018(3) 0.020(3) 0.014(3) 0.010(3) 0.004(3) 0.004(3)
C(97) 0.015(3) 0.018(3) 0.020(3) 0.007(3) 0.008(3) 0.010(3)
C(98) 0.025(3) 0.022(3) 0.017(3) 0.015(3) 0.012(3) 0.008(3)
C(99) 0.022(3) 0.022(3) 0.012(3) 0.012(3) 0.005(3) 0.004(2)
C(100) 0.014(3) 0.016(3) 0.016(3) 0.007(3) 0.005(2) 0.003(2)
C(101) 0.015(3) 0.027(4) 0.029(4) 0.009(3) 0.007(3) 0.006(3)
C(102) 0.022(3) 0.027(4) 0.019(3) 0.015(3) 0.006(3) 0.000(3)
C(103) 0.016(3) 0.015(3) 0.014(3) 0.008(3) 0.002(2) 0.002(2)
C(104) 0.024(3) 0.018(3) 0.018(3) 0.011(3) 0.009(3) 0.004(3)
C(105) 0.022(3) 0.018(3) 0.026(4) 0.009(3) 0.008(3) 0.004(3)
C(106) 0.023(3) 0.016(3) 0.024(3) 0.007(3) 0.005(3) 0.000(3)
C(107) 0.024(3) 0.020(3) 0.022(3) 0.012(3) 0.010(3) 0.003(3)
C(108) 0.019(3) 0.020(3) 0.021(3) 0.008(3) 0.009(3) 0.005(3)
C(109) 0.038(4) 0.023(4) 0.040(5) 0.014(3) 0.020(4) 0.011(3)
C(110) 0.042(4) 0.019(4) 0.037(4) 0.015(3) 0.023(4) 0.004(3)
C(111) 0.016(3) 0.011(3) 0.017(3) 0.006(2) 0.008(2) 0.003(2)
C(112) 0.016(3) 0.020(3) 0.012(3) 0.009(3) 0.003(2) -0.001(2)
C(113) 0.019(3) 0.019(3) 0.018(3) 0.009(3) 0.009(3) 0.002(3)
C(114) 0.017(3) 0.025(4) 0.021(3) 0.014(3) 0.006(3) 0.004(3)
C(115) 0.027(4) 0.027(4) 0.014(3) 0.018(3) 0.007(3) 0.004(3)
C(116) 0.019(3) 0.021(3) 0.017(3) 0.013(3) 0.008(3) 0.005(2)
C(117) 0.024(3) 0.025(4) 0.023(3) 0.013(3) 0.013(3) 0.003(3)
C(118) 0.027(4) 0.034(4) 0.020(3) 0.022(3) 0.009(3) 0.006(3)
C(119) 0.040(5) 0.073(8) 0.037(5) 0.007(5) 0.020(4) 0.012(5)
B(1) 0.017(3) 0.015(3) 0.014(3) 0.009(3) 0.005(3) 0.005(3)
B(2) 0.016(3) 0.015(3) 0.013(3) 0.007(3) 0.005(3) 0.002(3)

loop_
_atom_type_symbol
_atom_type_description
_atom_type_scat_dispersion_real
_atom_type_scat_dispersion_imag
_atom_type_scat_source
C C 0.003 0.002
;International Tables for Crystallography
(1992, Vol. C, Tables 4.2.6.8 and 6.1.1.1)
;
H H 0.000 0.000
;International Tables for Crystallography
(1992, Vol. C, Table 6.1.1.2)
;
B B 0.001 0.001
;International Tables for Crystallography
(1992, Vol. C, Tables 4.2.6.8 and 6.1.1.1)
;
F F 0.017 0.010
;International Tables for Crystallography
(1992, Vol. C, Tables 4.2.6.8 and 6.1.1.1)
;
N N 0.006 0.003
;International Tables for Crystallography
(1992, Vol. C, Tables 4.2.6.8 and 6.1.1.1)
;
Pd Pd -0.999 1.007
;International Tables for Crystallography
(1992, Vol. C, Tables 4.2.6.8 and 6.1.1.1)
;
Cl Cl 0.148 0.159
;International Tables for Crystallography
(1992, Vol. C, Tables 4.2.6.8 and 6.1.1.1)
;

loop_
_geom_angle_atom_site_label_1
_geom_angle_atom_site_label_2
_geom_angle_atom_site_label_3
_geom_angle
_geom_angle_site_symmetry_1
_geom_angle_site_symmetry_3
_geom_angle_publ_flag
Pd(2) Pd(1) N(1) 176.7(2) . . yes
Pd(2) Pd(1) C(1) 87.0(2) . . yes
Pd(2) Pd(1) C(2) 67.5(2) . . yes
Pd(2) Pd(1) C(21) 86.8(2) . . yes
N(1) Pd(1) C(1) 93.5(2) . . yes
N(1) Pd(1) C(2) 114.5(2) . . yes
N(1) Pd(1) C(21) 91.5(2) . . yes
C(1) Pd(1) C(2) 34.4(3) . . yes
C(1) Pd(1) C(21) 156.3(3) . . yes
C(2) Pd(1) C(21) 153.6(2) . . yes
Pd(1) Pd(2) Pd(3) 174.20(3) . . yes
Pd(1) Pd(2) C(3) 84.7(2) . . yes
Pd(1) Pd(2) C(4) 101.0(2) . . yes
Pd(1) Pd(2) C(23) 85.7(2) . . yes
Pd(1) Pd(2) C(24) 100.9(2) . . yes
Pd(3) Pd(2) C(3) 97.0(2) . . yes
Pd(3) Pd(2) C(4) 77.3(2) . . yes
Pd(3) Pd(2) C(23) 95.4(2) . . yes
Pd(3) Pd(2) C(24) 76.8(2) . . yes
C(3) Pd(2) C(4) 37.7(2) . . yes
C(3) Pd(2) C(23) 150.4(2) . . yes
C(3) Pd(2) C(24) 171.3(2) . . yes
C(4) Pd(2) C(23) 170.9(2) . . yes
C(4) Pd(2) C(24) 133.8(2) . . yes
C(23) Pd(2) C(24) 37.8(2) . . yes
Pd(2) Pd(3) Pd(4) 168.54(3) . . yes
Pd(2) Pd(3) C(5) 75.4(2) . . yes
Pd(2) Pd(3) C(6) 95.7(2) . . yes
Pd(2) Pd(3) C(25) 75.9(2) . . yes
Pd(2) Pd(3) C(26) 97.0(2) . . yes
Pd(4) Pd(3) C(5) 100.1(2) . . yes
Pd(4) Pd(3) C(6) 86.3(2) . . yes
Pd(4) Pd(3) C(25) 100.3(2) . . yes
Pd(4) Pd(3) C(26) 85.7(2) . . yes
C(5) Pd(3) C(6) 37.3(2) . . yes
C(5) Pd(3) C(25) 131.0(2) . . yes
C(5) Pd(3) C(26) 168.4(2) . . yes
C(6) Pd(3) C(25) 168.1(2) . . yes
C(6) Pd(3) C(26) 154.0(3) . . yes
C(25) Pd(3) C(26) 37.5(2) . . yes
Pd(3) Pd(4) N(2) 173.2(2) . . yes
Pd(3) Pd(4) C(7) 65.7(2) . . yes
Pd(3) Pd(4) C(8) 87.1(2) . . yes
Pd(3) Pd(4) C(27) 66.5(2) . . yes
Pd(3) Pd(4) C(28) 87.2(2) . . yes
N(2) Pd(4) C(7) 116.6(2) . . yes
N(2) Pd(4) C(8) 92.1(2) . . yes
N(2) Pd(4) C(27) 115.0(2) . . yes
N(2) Pd(4) C(28) 91.2(2) . . yes
C(7) Pd(4) C(8) 34.2(3) . . yes
C(7) Pd(4) C(27) 121.1(2) . . yes
C(7) Pd(4) C(28) 151.9(2) . . yes
C(8) Pd(4) C(27) 152.6(2) . . yes
C(8) Pd(4) C(28) 159.2(3) . . yes
C(27) Pd(4) C(28) 34.0(2) . . yes
Pd(1) N(1) C(41) 176.8(6) . . yes
Pd(4) N(2) C(43) 174.3(6) . . yes
Pd(1) C(1) C(2) 81.8(4) . . yes
Pd(1) C(1) C(19) 103.0(4) . . yes
C(2) C(1) C(19) 120.4(6) . . yes
Pd(1) C(2) C(1) 63.8(4) . . yes
Pd(1) C(2) C(3) 108.8(4) . . yes
C(1) C(2) C(3) 120.6(6) . . yes
Pd(2) C(3) C(2) 98.7(4) . . yes
Pd(2) C(3) C(4) 74.8(4) . . yes
C(2) C(3) C(4) 121.5(6) . . yes
Pd(2) C(4) C(3) 67.5(3) . . yes
Pd(2) C(4) C(5) 102.8(4) . . yes
Pd(2) C(4) C(20) 101.0(4) . . yes
C(3) C(4) C(5) 122.4(6) . . yes
C(3) C(4) C(20) 117.8(6) . . yes
C(5) C(4) C(20) 119.8(5) . . yes
Pd(3) C(5) C(4) 104.5(4) . . yes
Pd(3) C(5) C(6) 66.1(4) . . yes
Pd(3) C(5) C(14) 102.8(4) . . yes
C(4) C(5) C(6) 123.4(6) . . yes
C(4) C(5) C(14) 118.6(6) . . yes
C(6) C(5) C(14) 117.8(6) . . yes
Pd(3) C(6) C(5) 76.5(4) . . yes
Pd(3) C(6) C(7) 97.2(4) . . yes
C(5) C(6) C(7) 122.3(6) . . yes
Pd(4) C(7) C(6) 109.5(4) . . yes
Pd(4) C(7) C(8) 62.3(4) . . yes
C(6) C(7) C(8) 120.3(6) . . yes
Pd(4) C(8) C(7) 83.4(4) . . yes
Pd(4) C(8) C(9) 100.7(4) . . yes
C(7) C(8) C(9) 119.5(6) . . yes
C(8) C(9) C(10) 119.6(7) . . yes
C(8) C(9) C(14) 120.4(6) . . yes
C(10) C(9) C(14) 120.0(7) . . yes
C(9) C(10) C(11) 120.3(7) . . yes
C(10) C(11) C(12) 120.5(6) . . yes
C(11) C(12) C(13) 122.1(7) . . yes
C(12) C(13) C(14) 117.6(7) . . yes
C(12) C(13) C(15) 122.2(6) . . yes
C(14) C(13) C(15) 120.2(6) . . yes
C(5) C(14) C(9) 119.6(6) . . yes
C(5) C(14) C(13) 120.9(6) . . yes
C(9) C(14) C(13) 119.5(6) . . yes
C(13) C(15) C(16) 121.9(6) . . yes
C(13) C(15) C(20) 120.1(6) . . yes
C(16) C(15) C(20) 118.0(6) . . yes
C(15) C(16) C(17) 121.7(7) . . yes
C(16) C(17) C(18) 120.9(7) . . yes
C(17) C(18) C(19) 119.8(7) . . yes
C(1) C(19) C(18) 120.5(7) . . yes
C(1) C(19) C(20) 120.0(6) . . yes
C(18) C(19) C(20) 119.6(7) . . yes
C(4) C(20) C(15) 120.3(6) . . yes
C(4) C(20) C(19) 119.7(6) . . yes
C(15) C(20) C(19) 120.0(6) . . yes
Pd(1) C(21) C(22) 84.7(4) . . yes
Pd(1) C(21) C(39) 96.7(4) . . yes
C(22) C(21) C(39) 119.6(6) . . yes
C(21) C(22) C(23) 120.2(6) . . yes
Pd(2) C(23) C(22) 99.1(4) . . yes
Pd(2) C(23) C(24) 73.6(4) . . yes
C(22) C(23) C(24) 121.5(6) . . yes
Pd(2) C(24) C(23) 68.6(4) . . yes
Pd(2) C(24) C(25) 103.2(4) . . yes
Pd(2) C(24) C(40) 97.7(4) . . yes
C(23) C(24) C(25) 121.8(6) . . yes
C(23) C(24) C(40) 118.7(6) . . yes
C(25) C(24) C(40) 119.5(6) . . yes
Pd(3) C(25) C(24) 104.1(4) . . yes
Pd(3) C(25) C(26) 67.8(4) . . yes
Pd(3) C(25) C(34) 100.4(4) . . yes
C(24) C(25) C(26) 123.0(6) . . yes
C(24) C(25) C(34) 119.4(5) . . yes
C(26) C(25) C(34) 117.6(6) . . yes
Pd(3) C(26) C(25) 74.6(4) . . yes
Pd(3) C(26) C(27) 97.7(4) . . yes
C(25) C(26) C(27) 121.3(6) . . yes
Pd(4) C(27) C(26) 109.3(4) . . yes
Pd(4) C(27) C(28) 62.8(4) . . yes
C(26) C(27) C(28) 121.2(6) . . yes
Pd(4) C(28) C(27) 83.3(4) . . yes
Pd(4) C(28) C(29) 99.3(4) . . yes
C(27) C(28) C(29) 118.9(6) . . yes
C(28) C(29) C(30) 119.4(6) . . yes
C(28) C(29) C(34) 120.6(6) . . yes
C(30) C(29) C(34) 119.9(6) . . yes
C(29) C(30) C(31) 119.9(6) . . yes
C(30) C(31) C(32) 120.6(6) . . yes
C(31) C(32) C(33) 121.5(7) . . yes
C(32) C(33) C(34) 118.1(6) . . yes
C(32) C(33) C(35) 121.2(6) . . yes
C(34) C(33) C(35) 120.7(6) . . yes
C(25) C(34) C(29) 120.3(6) . . yes
C(25) C(34) C(33) 119.7(6) . . yes
C(29) C(34) C(33) 119.9(6) . . yes
C(33) C(35) C(36) 123.0(6) . . yes
C(33) C(35) C(40) 119.8(6) . . yes
C(36) C(35) C(40) 117.1(6) . . yes
C(35) C(36) C(37) 122.6(7) . . yes
C(36) C(37) C(38) 121.0(7) . . yes
C(37) C(38) C(39) 119.2(6) . . yes
C(21) C(39) C(38) 119.5(6) . . yes
C(21) C(39) C(40) 120.5(6) . . yes
C(38) C(39) C(40) 120.0(6) . . yes
C(24) C(40) C(35) 120.7(6) . . yes
C(24) C(40) C(39) 119.4(6) . . yes
C(35) C(40) C(39) 119.9(6) . . yes
N(1) C(41) C(42) 179.8(8) . . yes
N(2) C(43) C(44) 178.9(7) . . yes
C(46) C(45) C(54) 121.3(7) . . yes
C(45) C(46) C(47) 121.5(8) . . yes
C(45) C(46) C(51) 118.0(8) . . yes
C(47) C(46) C(51) 120.5(8) . . yes
C(46) C(47) C(48) 119.6(8) . . yes
C(47) C(48) C(49) 121.3(9) . . yes
C(48) C(49) C(50) 121.3(8) . . yes
C(49) C(50) C(51) 119.4(7) . . yes
C(49) C(50) C(52) 121.9(7) . 2_555 yes
C(51) C(50) C(52) 118.7(7) . 2_555 yes
C(46) C(51) C(50) 117.8(8) . . yes
C(46) C(51) C(52) 119.7(7) . . yes
C(50) C(51) C(52) 122.4(7) . . yes
C(50) C(52) C(51) 118.8(7) 2_555 . yes
C(50) C(52) C(53) 121.7(8) 2_555 . yes
C(51) C(52) C(53) 119.5(7) . . yes
C(52) C(53) C(54) 120.7(8) . . yes
C(45) C(54) C(53) 120.8(8) . . yes
C(56) C(55) C(60) 116.4(6) . . yes
C(56) C(55) B(1) 124.6(6) . . yes
C(60) C(55) B(1) 118.9(6) . . yes
C(55) C(56) C(57) 121.2(6) . . yes
C(56) C(57) C(58) 121.2(7) . . yes
C(56) C(57) C(61) 117.4(7) . . yes
C(58) C(57) C(61) 121.4(6) . . yes
C(57) C(58) C(59) 118.6(6) . . yes
C(58) C(59) C(60) 120.4(6) . . yes
C(58) C(59) C(62) 120.8(7) . . yes
C(60) C(59) C(62) 118.8(7) . . yes
C(55) C(60) C(59) 122.0(6) . . yes
F(1) C(61) F(2) 106.3(7) . . yes
F(1) C(61) F(3) 105.8(6) . . yes
F(1) C(61) C(57) 112.6(6) . . yes
F(2) C(61) F(3) 106.3(7) . . yes
F(2) C(61) C(57) 113.6(6) . . yes
F(3) C(61) C(57) 111.7(7) . . yes
F(4) C(62) F(5) 105.7(8) . . yes
F(4) C(62) F(6) 105.7(7) . . yes
F(4) C(62) C(59) 113.2(7) . . yes
F(5) C(62) F(6) 105.8(8) . . yes
F(5) C(62) C(59) 113.1(6) . . yes
F(6) C(62) C(59) 112.6(7) . . yes
C(64) C(63) C(68) 115.8(6) . . yes
C(64) C(63) B(1) 124.0(6) . . yes
C(68) C(63) B(1) 120.2(5) . . yes
C(63) C(64) C(65) 122.4(6) . . yes
C(64) C(65) C(66) 120.6(6) . . yes
C(64) C(65) C(70) 120.0(6) . . yes
C(66) C(65) C(70) 119.3(6) . . yes
C(65) C(66) C(67) 118.0(6) . . yes
C(66) C(67) C(68) 120.6(6) . . yes
C(66) C(67) C(69) 119.8(6) . . yes
C(68) C(67) C(69) 119.7(6) . . yes
C(63) C(68) C(67) 122.6(6) . . yes
F(7) C(69) F(8) 105.7(8) . . yes
F(7) C(69) F(9) 107.2(8) . . yes
F(7) C(69) C(67) 113.0(7) . . yes
F(8) C(69) F(9) 103.4(7) . . yes
F(8) C(69) C(67) 112.1(7) . . yes
F(9) C(69) C(67) 114.5(6) . . yes
F(10) C(70) F(11) 101.3(8) . . yes
F(10) C(70) F(12) 100.5(7) . . yes
F(10) C(70) C(65) 110.3(6) . . yes
F(11) C(70) F(12) 113.6(8) . . yes
F(11) C(70) C(65) 114.7(6) . . yes
F(12) C(70) C(65) 114.6(6) . . yes
C(72) C(71) C(76) 115.0(6) . . yes
C(72) C(71) B(1) 120.8(6) . . yes
C(76) C(71) B(1) 124.2(6) . . yes
C(71) C(72) C(73) 122.5(6) . . yes
C(72) C(73) C(74) 120.7(6) . . yes
C(72) C(73) C(78) 118.9(6) . . yes
C(74) C(73) C(78) 120.4(6) . . yes
C(73) C(74) C(75) 117.9(6) . . yes
C(74) C(75) C(76) 121.1(6) . . yes
C(74) C(75) C(77) 121.1(6) . . yes
C(76) C(75) C(77) 117.8(6) . . yes
C(71) C(76) C(75) 122.8(6) . . yes
F(13) C(77) F(14) 105.7(6) . . yes
F(13) C(77) F(15) 104.3(6) . . yes
F(13) C(77) C(75) 112.2(6) . . yes
F(14) C(77) F(15) 107.5(7) . . yes
F(14) C(77) C(75) 113.1(6) . . yes
F(15) C(77) C(75) 113.3(6) . . yes
F(16) C(78) F(17) 107.3(7) . . yes
F(16) C(78) F(18) 105.6(7) . . yes
F(16) C(78) C(73) 113.9(6) . . yes
F(17) C(78) F(18) 104.8(7) . . yes
F(17) C(78) C(73) 112.3(6) . . yes
F(18) C(78) C(73) 112.2(6) . . yes
C(80) C(79) C(84) 115.0(6) . . yes
C(80) C(79) B(1) 121.1(5) . . yes
C(84) C(79) B(1) 123.8(6) . . yes
C(79) C(80) C(81) 122.5(6) . . yes
C(80) C(81) C(82) 121.1(6) . . yes
C(80) C(81) C(86) 121.7(6) . . yes
C(82) C(81) C(86) 117.2(6) . . yes
C(81) C(82) C(83) 117.6(6) . . yes
C(82) C(83) C(84) 121.4(6) . . yes
C(82) C(83) C(85) 118.6(6) . . yes
C(84) C(83) C(85) 120.0(6) . . yes
C(79) C(84) C(83) 122.5(6) . . yes
F(22) C(85) F(23) 106.7(7) . . yes
F(22) C(85) F(24) 105.0(6) . . yes
F(22) C(85) C(83) 112.9(6) . . yes
F(23) C(85) F(24) 106.6(6) . . yes
F(23) C(85) C(83) 112.3(6) . . yes
F(24) C(85) C(83) 112.8(6) . . yes
F(19) C(86) F(20) 107.2(6) . . yes
F(19) C(86) F(21) 106.1(5) . . yes
F(19) C(86) C(81) 113.6(6) . . yes
F(20) C(86) F(21) 105.2(6) . . yes
F(20) C(86) C(81) 112.9(6) . . yes
F(21) C(86) C(81) 111.3(6) . . yes
C(88) C(87) C(92) 115.3(6) . . yes
C(88) C(87) B(2) 122.4(6) . . yes
C(92) C(87) B(2) 122.0(6) . . yes
C(87) C(88) C(89) 122.5(6) . . yes
C(88) C(89) C(90) 120.8(6) . . yes
C(88) C(89) C(93) 120.9(7) . . yes
C(90) C(89) C(93) 118.3(6) . . yes
C(89) C(90) C(91) 118.0(6) . . yes
C(90) C(91) C(92) 120.9(7) . . yes
C(90) C(91) C(94) 121.4(7) . . yes
C(92) C(91) C(94) 117.7(7) . . yes
C(87) C(92) C(91) 122.5(6) . . yes
F(25) C(93) F(26) 105.0(6) . . yes
F(25) C(93) F(27) 105.0(6) . . yes
F(25) C(93) C(89) 112.8(6) . . yes
F(26) C(93) F(27) 107.6(6) . . yes
F(26) C(93) C(89) 112.5(6) . . yes
F(27) C(93) C(89) 113.3(7) . . yes
F(28) C(94) F(29) 107.0(8) . . yes
F(28) C(94) F(30) 105.8(7) . . yes
F(28) C(94) C(91) 112.3(7) . . yes
F(29) C(94) F(30) 107.3(8) . . yes
F(29) C(94) C(91) 112.6(7) . . yes
F(30) C(94) C(91) 111.5(7) . . yes
C(96) C(95) C(100) 116.0(6) . . yes
C(96) C(95) B(2) 121.9(6) . . yes
C(100) C(95) B(2) 121.6(6) . . yes
C(95) C(96) C(97) 122.1(6) . . yes
C(96) C(97) C(98) 120.7(6) . . yes
C(96) C(97) C(101) 119.7(6) . . yes
C(98) C(97) C(101) 119.7(6) . . yes
C(97) C(98) C(99) 118.2(6) . . yes
C(98) C(99) C(100) 120.6(6) . . yes
C(98) C(99) C(102) 119.2(6) . . yes
C(100) C(99) C(102) 120.1(6) . . yes
C(95) C(100) C(99) 122.4(6) . . yes
F(34) C(101) F(35) 105.7(6) . . yes
F(34) C(101) F(36) 106.2(6) . . yes
F(34) C(101) C(97) 112.9(6) . . yes
F(35) C(101) F(36) 105.6(6) . . yes
F(35) C(101) C(97) 112.7(6) . . yes
F(36) C(101) C(97) 113.1(6) . . yes
F(31) C(102) F(32) 105.0(6) . . yes
F(31) C(102) F(33) 107.5(6) . . yes
F(31) C(102) C(99) 111.9(6) . . yes
F(32) C(102) F(33) 105.4(6) . . yes
F(32) C(102) C(99) 112.8(6) . . yes
F(33) C(102) C(99) 113.6(6) . . yes
C(104) C(103) C(108) 115.9(6) . . yes
C(104) C(103) B(2) 126.7(6) . . yes
C(108) C(103) B(2) 117.1(6) . . yes
C(103) C(104) C(105) 122.0(6) . . yes
C(104) C(105) C(106) 121.1(7) . . yes
C(104) C(105) C(109) 119.1(7) . . yes
C(106) C(105) C(109) 119.7(6) . . yes
C(105) C(106) C(107) 117.7(6) . . yes
C(106) C(107) C(108) 120.7(6) . . yes
C(106) C(107) C(110) 120.8(6) . . yes
C(108) C(107) C(110) 118.5(6) . . yes
C(103) C(108) C(107) 122.5(6) . . yes
F(37) C(109) F(38) 104.0(8) . . yes
F(37) C(109) F(39) 106.8(8) . . yes
F(37) C(109) C(105) 113.7(7) . . yes
F(38) C(109) F(39) 105.4(7) . . yes
F(38) C(109) C(105) 112.0(7) . . yes
F(39) C(109) C(105) 114.1(7) . . yes
F(40) C(110) F(41) 105.6(6) . . yes
F(40) C(110) F(42) 106.6(7) . . yes
F(40) C(110) C(107) 112.5(6) . . yes
F(41) C(110) F(42) 106.1(6) . . yes
F(41) C(110) C(107) 112.6(6) . . yes
F(42) C(110) C(107) 112.9(7) . . yes
C(112) C(111) C(116) 115.3(6) . . yes
C(112) C(111) B(2) 122.7(5) . . yes
C(116) C(111) B(2) 121.2(5) . . yes
C(111) C(112) C(113) 122.3(6) . . yes
C(112) C(113) C(114) 121.3(6) . . yes
C(112) C(113) C(117) 120.8(6) . . yes
C(114) C(113) C(117) 117.9(6) . . yes
C(113) C(114) C(115) 118.0(6) . . yes
C(114) C(115) C(116) 120.3(6) . . yes
C(114) C(115) C(118) 117.9(6) . . yes
C(116) C(115) C(118) 121.7(6) . . yes
C(111) C(116) C(115) 122.8(6) . . yes
F(46) C(117) F(47) 106.2(6) . . yes
F(46) C(117) F(48) 106.5(6) . . yes
F(46) C(117) C(113) 112.8(6) . . yes
F(47) C(117) F(48) 106.6(6) . . yes
F(47) C(117) C(113) 111.3(6) . . yes
F(48) C(117) C(113) 113.0(6) . . yes
F(43) C(118) F(44) 106.2(6) . . yes
F(43) C(118) F(45) 105.2(6) . . yes
F(43) C(118) C(115) 112.7(6) . . yes
F(44) C(118) F(45) 106.6(6) . . yes
F(44) C(118) C(115) 113.2(6) . . yes
F(45) C(118) C(115) 112.4(6) . . yes
Cl(1) C(119) Cl(2) 112.8(6) . . yes
C(55) B(1) C(63) 111.0(5) . . yes
C(55) B(1) C(71) 108.3(5) . . yes
C(55) B(1) C(79) 107.4(5) . . yes
C(63) B(1) C(71) 107.8(5) . . yes
C(63) B(1) C(79) 110.7(5) . . yes
C(71) B(1) C(79) 111.7(5) . . yes
C(87) B(2) C(95) 103.0(5) . . yes
C(87) B(2) C(103) 110.5(5) . . yes
C(87) B(2) C(111) 112.7(5) . . yes
C(95) B(2) C(103) 115.6(5) . . yes
C(95) B(2) C(111) 112.0(5) . . yes
C(103) B(2) C(111) 103.3(5) . . yes

loop_
_geom_bond_atom_site_label_1
_geom_bond_atom_site_label_2
_geom_bond_distance
_geom_bond_site_symmetry_2
_geom_bond_publ_flag
Pd(1) Pd(2) 2.5575(7) . yes
Pd(1) N(1) 2.124(6) . yes
Pd(1) C(1) 2.195(7) . yes
Pd(1) C(2) 2.421(7) . yes
Pd(1) C(21) 2.198(7) . yes
Pd(2) Pd(3) 2.5376(7) . yes
Pd(2) C(3) 2.159(6) . yes
Pd(2) C(4) 2.256(6) . yes
Pd(2) C(23) 2.175(6) . yes
Pd(2) C(24) 2.241(6) . yes
Pd(3) Pd(4) 2.5627(7) . yes
Pd(3) C(5) 2.278(6) . yes
Pd(3) C(6) 2.142(7) . yes
Pd(3) C(25) 2.251(6) . yes
Pd(3) C(26) 2.162(6) . yes
Pd(4) N(2) 2.127(6) . yes
Pd(4) C(7) 2.457(7) . yes
Pd(4) C(8) 2.190(7) . yes
Pd(4) C(27) 2.452(7) . yes
Pd(4) C(28) 2.196(7) . yes
Cl(1) C(119) 1.75(1) . yes
Cl(2) C(119) 1.755(10) . yes
F(1) C(61) 1.323(9) . yes
F(2) C(61) 1.326(9) . yes
F(3) C(61) 1.342(9) . yes
F(4) C(62) 1.320(9) . yes
F(5) C(62) 1.31(1) . yes
F(6) C(62) 1.334(10) . yes
F(7) C(69) 1.312(10) . yes
F(8) C(69) 1.35(1) . yes
F(9) C(69) 1.326(9) . yes
F(10) C(70) 1.355(10) . yes
F(11) C(70) 1.269(9) . yes
F(12) C(70) 1.290(9) . yes
F(13) C(77) 1.350(9) . yes
F(14) C(77) 1.338(9) . yes
F(15) C(77) 1.344(9) . yes
F(16) C(78) 1.315(9) . yes
F(17) C(78) 1.322(9) . yes
F(18) C(78) 1.328(10) . yes
F(19) C(86) 1.340(8) . yes
F(20) C(86) 1.347(8) . yes
F(21) C(86) 1.356(8) . yes
F(22) C(85) 1.336(9) . yes
F(23) C(85) 1.335(8) . yes
F(24) C(85) 1.337(9) . yes
F(25) C(93) 1.344(9) . yes
F(26) C(93) 1.348(9) . yes
F(27) C(93) 1.335(9) . yes
F(28) C(94) 1.337(9) . yes
F(29) C(94) 1.33(1) . yes
F(30) C(94) 1.331(10) . yes
F(31) C(102) 1.346(8) . yes
F(32) C(102) 1.343(9) . yes
F(33) C(102) 1.335(8) . yes
F(34) C(101) 1.345(9) . yes
F(35) C(101) 1.343(8) . yes
F(36) C(101) 1.341(9) . yes
F(37) C(109) 1.32(1) . yes
F(38) C(109) 1.342(10) . yes
F(39) C(109) 1.314(10) . yes
F(40) C(110) 1.337(9) . yes
F(41) C(110) 1.353(9) . yes
F(42) C(110) 1.340(10) . yes
F(43) C(118) 1.345(8) . yes
F(44) C(118) 1.334(9) . yes
F(45) C(118) 1.347(8) . yes
F(46) C(117) 1.332(8) . yes
F(47) C(117) 1.338(8) . yes
F(48) C(117) 1.335(8) . yes
N(1) C(41) 1.140(9) . yes
N(2) C(43) 1.141(9) . yes
C(1) C(2) 1.38(1) . yes
C(1) C(19) 1.457(10) . yes
C(2) C(3) 1.438(10) . yes
C(3) C(4) 1.430(9) . yes
C(4) C(5) 1.467(9) . yes
C(4) C(20) 1.476(9) . yes
C(5) C(6) 1.421(9) . yes
C(5) C(14) 1.463(9) . yes
C(6) C(7) 1.437(10) . yes
C(7) C(8) 1.39(1) . yes
C(8) C(9) 1.46(1) . yes
C(9) C(10) 1.393(10) . yes
C(9) C(14) 1.437(9) . yes
C(10) C(11) 1.38(1) . yes
C(11) C(12) 1.39(1) . yes
C(12) C(13) 1.403(9) . yes
C(13) C(14) 1.430(9) . yes
C(13) C(15) 1.470(10) . yes
C(15) C(16) 1.398(10) . yes
C(15) C(20) 1.420(9) . yes
C(16) C(17) 1.38(1) . yes
C(17) C(18) 1.39(1) . yes
C(18) C(19) 1.40(1) . yes
C(19) C(20) 1.431(10) . yes
C(21) C(22) 1.40(1) . yes
C(21) C(39) 1.454(10) . yes
C(22) C(23) 1.429(9) . yes
C(23) C(24) 1.431(9) . yes
C(24) C(25) 1.478(9) . yes
C(24) C(40) 1.448(9) . yes
C(25) C(26) 1.423(9) . yes
C(25) C(34) 1.467(8) . yes
C(26) C(27) 1.438(9) . yes
C(27) C(28) 1.379(10) . yes
C(28) C(29) 1.468(9) . yes
C(29) C(30) 1.404(9) . yes
C(29) C(34) 1.404(9) . yes
C(30) C(31) 1.38(1) . yes
C(31) C(32) 1.39(1) . yes
C(32) C(33) 1.392(9) . yes
C(33) C(34) 1.426(9) . yes
C(33) C(35) 1.473(9) . yes
C(35) C(36) 1.388(10) . yes
C(35) C(40) 1.427(9) . yes
C(36) C(37) 1.39(1) . yes
C(37) C(38) 1.38(1) . yes
C(38) C(39) 1.400(10) . yes
C(39) C(40) 1.435(9) . yes
C(41) C(42) 1.46(1) . yes
C(43) C(44) 1.456(10) . yes
C(45) C(46) 1.42(1) . yes
C(45) C(54) 1.36(1) . yes
C(46) C(47) 1.41(1) . yes
C(46) C(51) 1.45(1) . yes
C(47) C(48) 1.36(1) . yes
C(48) C(49) 1.41(1) . yes
C(49) C(50) 1.38(1) . yes
C(50) C(51) 1.43(1) . yes
C(50) C(52) 1.50(1) 2_555 yes
C(51) C(52) 1.42(1) . yes
C(52) C(53) 1.38(1) . yes
C(53) C(54) 1.42(1) . yes
C(55) C(56) 1.388(9) . yes
C(55) C(60) 1.406(9) . yes
C(55) B(1) 1.654(9) . yes
C(56) C(57) 1.412(9) . yes
C(57) C(58) 1.37(1) . yes
C(57) C(61) 1.49(1) . yes
C(58) C(59) 1.39(1) . yes
C(59) C(60) 1.394(9) . yes
C(59) C(62) 1.50(1) . yes
C(63) C(64) 1.401(9) . yes
C(63) C(68) 1.399(9) . yes
C(63) B(1) 1.640(10) . yes
C(64) C(65) 1.390(9) . yes
C(65) C(66) 1.402(10) . yes
C(65) C(70) 1.494(9) . yes
C(66) C(67) 1.390(9) . yes
C(67) C(68) 1.392(9) . yes
C(67) C(69) 1.49(1) . yes
C(71) C(72) 1.405(9) . yes
C(71) C(76) 1.398(9) . yes
C(71) B(1) 1.647(10) . yes
C(72) C(73) 1.403(9) . yes
C(73) C(74) 1.392(9) . yes
C(73) C(78) 1.505(10) . yes
C(74) C(75) 1.375(10) . yes
C(75) C(76) 1.401(10) . yes
C(75) C(77) 1.494(9) . yes
C(79) C(80) 1.417(9) . yes
C(79) C(84) 1.393(9) . yes
C(79) B(1) 1.649(9) . yes
C(80) C(81) 1.391(9) . yes
C(81) C(82) 1.390(9) . yes
C(81) C(86) 1.492(9) . yes
C(82) C(83) 1.382(9) . yes
C(83) C(84) 1.401(9) . yes
C(83) C(85) 1.499(9) . yes
C(87) C(88) 1.407(9) . yes
C(87) C(92) 1.403(9) . yes
C(87) B(2) 1.640(9) . yes
C(88) C(89) 1.390(9) . yes
C(89) C(90) 1.40(1) . yes
C(89) C(93) 1.490(10) . yes
C(90) C(91) 1.38(1) . yes
C(91) C(92) 1.396(9) . yes
C(91) C(94) 1.51(1) . yes
C(95) C(96) 1.400(9) . yes
C(95) C(100) 1.391(9) . yes
C(95) B(2) 1.648(9) . yes
C(96) C(97) 1.389(9) . yes
C(97) C(98) 1.392(9) . yes
C(97) C(101) 1.488(9) . yes
C(98) C(99) 1.383(10) . yes
C(99) C(100) 1.395(9) . yes
C(99) C(102) 1.498(9) . yes
C(103) C(104) 1.391(9) . yes
C(103) C(108) 1.407(9) . yes
C(103) B(2) 1.635(9) . yes
C(104) C(105) 1.396(9) . yes
C(105) C(106) 1.39(1) . yes
C(105) C(109) 1.50(1) . yes
C(106) C(107) 1.40(1) . yes
C(107) C(108) 1.383(10) . yes
C(107) C(110) 1.492(10) . yes
C(111) C(112) 1.403(9) . yes
C(111) C(116) 1.408(9) . yes
C(111) B(2) 1.634(9) . yes
C(112) C(113) 1.388(9) . yes
C(113) C(114) 1.379(9) . yes
C(113) C(117) 1.518(9) . yes
C(114) C(115) 1.398(10) . yes
C(115) C(116) 1.385(9) . yes
C(115) C(118) 1.490(9) . yes

loop_
_geom_contact_atom_site_label_1
_geom_contact_atom_site_label_2
_geom_contact_distance
_geom_contact_site_symmetry_2
Pd(1) Pd(2) 2.5575(7) .
Pd(2) Pd(3) 2.5376(7) .
Pd(3) Pd(4) 2.5627(7) .
Pd(1) F(17) 3.582(5) 2_666
Pd(2) F(23) 3.217(5) 2_666
Pd(2) F(24) 3.457(5) 2_666
Cl(1) F(48) 3.381(5) 1_554
Cl(2) F(11) 3.201(7) 2_666
Cl(2) F(24) 3.431(6) 2_666
Cl(2) C(83) 3.513(7) 2_666
Cl(2) C(49) 3.577(8) .
F(1) F(43) 2.843(7) 2_566
F(1) F(29) 3.149(9) 1_565
F(1) F(30) 3.182(9) 1_565
F(1) C(38) 3.253(9) 2_566
F(1) C(37) 3.297(9) 2_566
F(1) C(94) 3.56(1) 1_565
F(1) F(28) 3.598(8) 1_565
F(2) F(43) 2.968(7) 2_566
F(2) F(29) 3.284(9) 1_565
F(2) C(44) 3.461(9) 2_565
F(2) F(5) 3.581(10) 2_566
F(3) C(41) 3.045(9) 2_566
F(3) F(15) 3.140(7) 2_566
F(3) F(43) 3.159(8) 2_566
F(3) C(42) 3.188(10) 2_566
F(3) N(1) 3.400(8) 2_566
F(3) F(5) 3.54(1) 2_566
F(4) C(43) 3.085(9) 1_556
F(4) C(44) 3.211(10) 1_556
F(4) F(13) 3.378(9) 2_566
F(4) N(2) 3.424(9) 1_556
F(6) F(41) 3.230(8) .
F(6) N(2) 3.331(8) 1_556
F(6) F(40) 3.428(9) .
F(6) C(7) 3.434(9) 1_556
F(6) C(8) 3.438(10) 1_556
F(6) C(43) 3.598(9) 1_556
F(7) F(32) 2.928(7) 1_565
F(7) F(33) 3.285(9) 1_565
F(7) F(29) 3.31(1) 1_565
F(7) C(102) 3.340(9) 1_565
F(7) C(99) 3.369(9) 1_565
F(7) C(44) 3.432(10) 2_565
F(8) F(33) 2.992(8) 2_666
F(9) C(91) 3.491(8) 1_565
F(9) C(92) 3.500(8) 1_565
F(9) C(31) 3.528(8) 1_666
F(9) C(99) 3.556(8) 1_565
F(9) C(100) 3.584(8) 1_565
F(10) F(10) 3.04(2) 2_677
F(10) F(27) 3.053(10) 2_667
F(10) F(12) 3.12(1) 2_677
F(10) F(28) 3.192(9) 1_565
F(10) F(25) 3.20(1) 2_667
F(10) C(90) 3.510(10) 2_667
F(10) C(93) 3.58(1) 2_667
F(11) F(25) 3.44(1) 2_667
F(12) F(27) 2.819(9) 1_565
F(12) C(36) 3.43(1) 1_666
F(13) F(36) 2.957(7) 2_666
F(13) F(34) 3.340(7) 2_666
F(14) F(38) 2.921(8) 2_666
F(14) F(36) 3.017(8) 2_666
F(14) C(1) 3.349(8) .
F(15) C(42) 3.18(1) .
F(15) C(41) 3.216(9) .
F(16) F(37) 3.48(1) 2_666
F(16) C(41) 3.580(9) 2_666
F(17) C(22) 3.263(8) 2_666
F(17) N(1) 3.321(8) 2_666
F(17) C(21) 3.540(9) 2_666
F(17) F(39) 3.550(9) .
F(18) F(31) 3.311(8) 2_666
F(18) C(98) 3.496(10) 2_666
F(18) C(99) 3.547(10) 2_666
F(18) C(47) 3.60(1) 2_666
F(19) F(25) 3.067(7) 2_667
F(19) F(26) 3.089(7) 2_667
F(19) C(16) 3.349(8) 2_566
F(19) C(6) 3.586(8) 1_556
F(20) F(25) 2.973(7) 2_667
F(20) F(26) 3.113(8) 2_667
F(20) F(42) 3.155(7) 2_667
F(20) F(22) 3.284(7) 2_667
F(20) C(93) 3.590(10) 2_667
F(21) F(24) 3.034(7) 2_667
F(21) F(42) 3.104(7) .
F(21) F(41) 3.284(7) .
F(21) F(22) 3.341(7) 2_667
F(21) C(6) 3.350(8) 1_556
F(21) C(7) 3.579(9) 1_556
F(22) C(106) 3.266(9) .
F(22) C(3) 3.398(8) 2_666
F(22) F(42) 3.491(8) .
F(23) C(3) 3.295(8) 2_666
F(23) C(2) 3.305(9) 2_666
F(23) F(39) 3.38(1) .
F(23) C(22) 3.463(9) 2_666
F(23) C(23) 3.488(9) 2_666
F(24) C(3) 3.491(8) 2_666
F(25) C(86) 3.325(9) 2_667
F(25) C(119) 3.46(1) 1_556
F(25) C(81) 3.562(8) 2_667
F(26) C(12) 3.405(9) 1_656
F(27) C(32) 3.573(9) 1_656
F(27) C(36) 3.574(9) 1_656
F(28) C(66) 3.362(8) 1_545
F(28) C(65) 3.389(8) 1_545
F(28) C(37) 3.430(9) 2_556
F(29) C(67) 3.42(1) 1_545
F(30) F(44) 2.878(7) 2_556
F(30) C(37) 3.164(9) 2_556
F(30) F(43) 3.224(8) 2_556
F(30) C(38) 3.295(9) 2_556
F(31) C(30) 3.358(9) 2_555
F(31) C(47) 3.474(9) .
F(31) F(46) 3.524(8) 2_556
F(31) C(28) 3.583(8) 2_555
F(32) F(46) 3.024(7) 2_556
F(32) F(47) 3.183(7) 2_556
F(32) C(43) 3.311(8) 2_555
F(32) C(44) 3.315(10) 2_555
F(33) F(35) 3.236(8) 2_656
F(33) F(34) 3.510(8) 2_656
F(33) C(98) 3.571(8) 2_656
F(34) C(44) 3.188(9) 1_656
F(34) C(74) 3.397(9) 2_666
F(34) C(43) 3.432(8) 1_656
F(34) C(75) 3.453(9) 2_666
F(35) C(30) 3.013(8) 1_656
F(35) C(31) 3.218(9) 1_656
F(36) C(74) 3.259(8) 2_666
F(36) C(77) 3.300(9) 2_666
F(36) C(10) 3.434(8) 1_656
F(36) C(11) 3.485(9) 1_656
F(36) C(75) 3.486(8) 2_666
F(37) C(42) 3.28(1) .
F(37) F(37) 3.54(1) 2_666
F(39) C(73) 3.323(9) .
F(39) C(74) 3.446(10) .
F(39) C(72) 3.493(9) .
F(41) C(81) 3.116(8) .
F(41) C(80) 3.228(8) .
F(41) C(82) 3.283(8) .
F(41) C(79) 3.492(8) .
F(41) C(83) 3.501(8) .
F(41) C(60) 3.527(8) .
F(41) C(84) 3.595(8) .
F(42) C(82) 3.303(9) .
F(43) C(61) 3.235(9) 2_566
F(43) C(41) 3.246(9) .
F(43) C(42) 3.32(1) .
F(43) C(38) 3.543(8) .
F(44) F(48) 2.942(7) 2_556
F(44) F(46) 3.135(7) 2_556
F(44) C(117) 3.346(9) 2_556
F(44) C(54) 3.392(9) .
F(44) C(113) 3.555(9) 2_556
F(44) C(112) 3.572(9) 2_556
F(45) C(45) 3.226(9) .
F(45) F(46) 3.400(7) 2_556
F(45) C(54) 3.505(10) .
F(45) C(41) 3.510(9) .
F(46) C(115) 3.205(8) 2_556
F(46) C(116) 3.236(8) 2_556
F(46) C(118) 3.397(9) 2_556
F(47) N(2) 3.264(8) 1_556
F(47) C(43) 3.284(8) 1_556
F(47) C(28) 3.600(8) 1_556
F(48) C(27) 3.240(8) 1_556
F(48) C(54) 3.277(9) 2_556
F(48) C(45) 3.419(9) 2_556
F(48) C(28) 3.592(8) 1_556
C(1) C(10) 3.542(10) 2_565
C(2) C(11) 3.51(1) 2_565
C(4) C(12) 3.529(10) 2_565
C(8) C(17) 3.53(1) 2_565
C(10) C(19) 3.456(10) 2_565
C(14) C(15) 3.579(9) 2_565
C(21) C(45) 3.49(1) .
C(21) C(46) 3.56(1) .
C(22) C(46) 3.462(10) .
C(22) C(51) 3.537(10) .
C(23) C(50) 3.557(9) .
C(23) C(51) 3.566(9) .
C(25) C(51) 3.498(9) 2_555
C(27) C(45) 3.41(1) 2_555
C(27) C(54) 3.59(1) 2_555
C(28) C(45) 3.55(1) 2_555
C(29) C(47) 3.45(1) 2_555
C(33) C(49) 3.56(1) 2_555
C(39) C(53) 3.45(1) .
C(40) C(52) 3.549(10) .
C(82) C(119) 3.54(1) 2_666

loop_
_geom_torsion_atom_site_label_1
_geom_torsion_atom_site_label_2
_geom_torsion_atom_site_label_3
_geom_torsion_atom_site_label_4
_geom_torsion
_geom_torsion_site_symmetry_2
_geom_torsion_site_symmetry_3
_geom_torsion_site_symmetry_4
_geom_torsion_publ_flag
Pd(1) Pd(2) Pd(3) Pd(4) 5.7(4) . . . yes
Pd(1) Pd(2) Pd(3) C(5) 73.9(3) . . . yes
Pd(1) Pd(2) Pd(3) C(6) 105.5(3) . . . yes
Pd(1) Pd(2) Pd(3) C(25) -65.9(3) . . . yes
Pd(1) Pd(2) Pd(3) C(26) -97.2(3) . . . yes
Pd(1) Pd(2) C(3) C(2) 4.6(4) . . . yes
Pd(1) Pd(2) C(3) C(4) -115.8(4) . . . yes
Pd(1) Pd(2) C(4) C(3) 66.0(4) . . . yes
Pd(1) Pd(2) C(4) C(5) -174.0(4) . . . yes
Pd(1) Pd(2) C(4) C(20) -49.7(4) . . . yes
Pd(1) Pd(2) C(23) C(22) -6.4(4) . . . yes
Pd(1) Pd(2) C(23) C(24) 113.9(4) . . . yes
Pd(1) Pd(2) C(24) C(23) -68.2(4) . . . yes
Pd(1) Pd(2) C(24) C(25) 172.5(4) . . . yes
Pd(1) Pd(2) C(24) C(40) 49.7(4) . . . yes
Pd(1) N(1) C(41) C(42) -12.6 . . . yes
Pd(1) C(1) C(2) C(3) 97.3(6) . . . yes
Pd(1) C(1) C(19) C(18) 94.5(7) . . . yes
Pd(1) C(1) C(19) C(20) -86.3(6) . . . yes
Pd(1) C(2) C(1) C(19) -100.3(6) . . . yes
Pd(1) C(2) C(3) Pd(2) -5.1(4) . . . yes
Pd(1) C(2) C(3) C(4) 72.3(7) . . . yes
Pd(1) C(21) C(22) C(23) -94.8(6) . . . yes
Pd(1) C(21) C(39) C(38) -89.7(6) . . . yes
Pd(1) C(21) C(39) C(40) 89.7(6) . . . yes
Pd(2) Pd(1) N(1) C(41) 120(10) . . . yes
Pd(2) Pd(1) C(1) C(2) -53.1(4) . . . yes
Pd(2) Pd(1) C(1) C(19) 66.3(4) . . . yes
Pd(2) Pd(1) C(2) C(1) 120.2(4) . . . yes
Pd(2) Pd(1) C(2) C(3) 4.6(4) . . . yes
Pd(2) Pd(1) C(21) C(22) 51.7(4) . . . yes
Pd(2) Pd(1) C(21) C(39) -67.5(4) . . . yes
Pd(2) Pd(3) Pd(4) N(2) -4(1) . . . yes
Pd(2) Pd(3) Pd(4) C(7) 106.8(2) . . . yes
Pd(2) Pd(3) Pd(4) C(8) 79.1(2) . . . yes
Pd(2) Pd(3) Pd(4) C(27) -108.7(2) . . . yes
Pd(2) Pd(3) Pd(4) C(28) -80.8(2) . . . yes
Pd(2) Pd(3) C(5) C(4) 0.3(4) . . . yes
Pd(2) Pd(3) C(5) C(6) 120.8(4) . . . yes
Pd(2) Pd(3) C(5) C(14) -124.2(4) . . . yes
Pd(2) Pd(3) C(6) C(5) -56.7(4) . . . yes
Pd(2) Pd(3) C(6) C(7) -178.3(4) . . . yes
Pd(2) Pd(3) C(25) C(24) -2.0(4) . . . yes
Pd(2) Pd(3) C(25) C(26) -122.3(4) . . . yes
Pd(2) Pd(3) C(25) C(34) 122.1(4) . . . yes
Pd(2) Pd(3) C(26) C(25) 55.7(4) . . . yes
Pd(2) Pd(3) C(26) C(27) 176.2(4) . . . yes
Pd(2) C(3) C(2) C(1) -75.3(7) . . . yes
Pd(2) C(3) C(4) C(5) -91.3(5) . . . yes
Pd(2) C(3) C(4) C(20) 90.9(5) . . . yes
Pd(2) C(4) C(3) C(2) -91.0(6) . . . yes
Pd(2) C(4) C(5) Pd(3) -0.3(4) . . . yes
Pd(2) C(4) C(5) C(6) -71.0(6) . . . yes
Pd(2) C(4) C(5) C(14) 113.4(5) . . . yes
Pd(2) C(4) C(20) C(15) -112.8(6) . . . yes
Pd(2) C(4) C(20) C(19) 69.1(6) . . . yes
Pd(2) C(23) C(22) C(21) 73.5(6) . . . yes
Pd(2) C(23) C(24) C(25) 92.6(6) . . . yes
Pd(2) C(23) C(24) C(40) -87.1(5) . . . yes
Pd(2) C(24) C(23) C(22) 90.8(6) . . . yes
Pd(2) C(24) C(25) Pd(3) 2.3(4) . . . yes
Pd(2) C(24) C(25) C(26) 74.8(6) . . . yes
Pd(2) C(24) C(25) C(34) -108.5(5) . . . yes
Pd(2) C(24) C(40) C(35) 107.3(6) . . . yes
Pd(2) C(24) C(40) C(39) -71.4(6) . . . yes
Pd(3) Pd(2) Pd(1) N(1) 17(2) . . . yes
Pd(3) Pd(2) Pd(1) C(1) -80.8(3) . . . yes
Pd(3) Pd(2) Pd(1) C(2) -110.0(3) . . . yes
Pd(3) Pd(2) Pd(1) C(21) 76.3(3) . . . yes
Pd(3) Pd(2) C(3) C(2) 179.0(4) . . . yes
Pd(3) Pd(2) C(3) C(4) 58.6(4) . . . yes
Pd(3) Pd(2) C(4) C(3) -119.7(4) . . . yes
Pd(3) Pd(2) C(4) C(5) 0.3(4) . . . yes
Pd(3) Pd(2) C(4) C(20) 124.6(4) . . . yes
Pd(3) Pd(2) C(23) C(22) 179.3(4) . . . yes
Pd(3) Pd(2) C(23) C(24) -60.4(4) . . . yes
Pd(3) Pd(2) C(24) C(23) 117.3(4) . . . yes
Pd(3) Pd(2) C(24) C(25) -2.0(4) . . . yes
Pd(3) Pd(2) C(24) C(40) -124.8(4) . . . yes
Pd(3) Pd(4) N(2) C(43) -161(4) . . . yes
Pd(3) Pd(4) C(7) C(6) -9.6(4) . . . yes
Pd(3) Pd(4) C(7) C(8) -124.4(4) . . . yes
Pd(3) Pd(4) C(8) C(7) 48.9(4) . . . yes
Pd(3) Pd(4) C(8) C(9) -70.0(4) . . . yes
Pd(3) Pd(4) C(27) C(26) 7.4(4) . . . yes
Pd(3) Pd(4) C(27) C(28) 123.4(4) . . . yes
Pd(3) Pd(4) C(28) C(27) -50.1(4) . . . yes
Pd(3) Pd(4) C(28) C(29) 68.2(4) . . . yes
Pd(3) C(5) C(4) C(3) 71.0(6) . . . yes
Pd(3) C(5) C(4) C(20) -111.3(5) . . . yes
Pd(3) C(5) C(6) C(7) 90.0(6) . . . yes
Pd(3) C(5) C(14) C(9) -67.4(6) . . . yes
Pd(3) C(5) C(14) C(13) 112.3(6) . . . yes
Pd(3) C(6) C(5) C(4) 92.0(6) . . . yes
Pd(3) C(6) C(5) C(14) -92.3(5) . . . yes
Pd(3) C(6) C(7) Pd(4) 10.6(4) . . . yes
Pd(3) C(6) C(7) C(8) 79.3(7) . . . yes
Pd(3) C(25) C(24) C(23) -70.5(6) . . . yes
Pd(3) C(25) C(24) C(40) 109.1(6) . . . yes
Pd(3) C(25) C(26) C(27) -89.7(6) . . . yes
Pd(3) C(25) C(34) C(29) 70.2(6) . . . yes
Pd(3) C(25) C(34) C(33) -108.9(5) . . . yes
Pd(3) C(26) C(25) C(24) -92.8(6) . . . yes
Pd(3) C(26) C(25) C(34) 90.5(5) . . . yes
Pd(3) C(26) C(27) Pd(4) -8.1(4) . . . yes
Pd(3) C(26) C(27) C(28) -77.3(6) . . . yes
Pd(4) Pd(3) Pd(2) C(3) -100.8(2) . . . yes
Pd(4) Pd(3) Pd(2) C(4) -68.4(2) . . . yes
Pd(4) Pd(3) Pd(2) C(23) 106.1(2) . . . yes
Pd(4) Pd(3) Pd(2) C(24) 73.0(2) . . . yes
Pd(4) Pd(3) C(5) C(4) 169.5(4) . . . yes
Pd(4) Pd(3) C(5) C(6) -70.0(4) . . . yes
Pd(4) Pd(3) C(5) C(14) 45.0(4) . . . yes
Pd(4) Pd(3) C(6) C(5) 112.0(4) . . . yes
Pd(4) Pd(3) C(6) C(7) -9.6(4) . . . yes
Pd(4) Pd(3) C(25) C(24) -171.0(4) . . . yes
Pd(4) Pd(3) C(25) C(26) 68.8(4) . . . yes
Pd(4) Pd(3) C(25) C(34) -46.9(4) . . . yes
Pd(4) Pd(3) C(26) C(25) -113.1(4) . . . yes
Pd(4) Pd(3) C(26) C(27) 7.4(4) . . . yes
Pd(4) N(2) C(43) C(44) -58(42) . . . yes
Pd(4) C(7) C(6) C(5) -68.0(7) . . . yes
Pd(4) C(7) C(8) C(9) 98.6(6) . . . yes
Pd(4) C(8) C(7) C(6) -97.4(6) . . . yes
Pd(4) C(8) C(9) C(10) -94.4(6) . . . yes
Pd(4) C(8) C(9) C(14) 87.2(6) . . . yes
Pd(4) C(27) C(26) C(25) 68.5(7) . . . yes
Pd(4) C(27) C(28) C(29) -97.0(6) . . . yes
Pd(4) C(28) C(27) C(26) 97.0(6) . . . yes
Pd(4) C(28) C(29) C(30) 92.1(6) . . . yes
Pd(4) C(28) C(29) C(34) -86.9(6) . . . yes
F(1) C(61) C(57) C(56) -54.5(9) . . . yes
F(1) C(61) C(57) C(58) 126.6(8) . . . yes
F(2) C(61) C(57) C(56) 66.4(9) . . . yes
F(2) C(61) C(57) C(58) -112.5(8) . . . yes
F(3) C(61) C(57) C(56) -173.4(7) . . . yes
F(3) C(61) C(57) C(58) 7(1) . . . yes
F(4) C(62) C(59) C(58) 2(1) . . . yes
F(4) C(62) C(59) C(60) -176.2(8) . . . yes
F(5) C(62) C(59) C(58) 123.1(9) . . . yes
F(5) C(62) C(59) C(60) -56(1) . . . yes
F(6) C(62) C(59) C(58) -117.0(8) . . . yes
F(6) C(62) C(59) C(60) 63.9(10) . . . yes
F(7) C(69) C(67) C(66) -141.3(8) . . . yes
F(7) C(69) C(67) C(68) 40(1) . . . yes
F(8) C(69) C(67) C(66) 99.4(9) . . . yes
F(8) C(69) C(67) C(68) -79.1(9) . . . yes
F(9) C(69) C(67) C(66) -18(1) . . . yes
F(9) C(69) C(67) C(68) 163.5(7) . . . yes
F(10) C(70) C(65) C(64) -69.3(9) . . . yes
F(10) C(70) C(65) C(66) 108.6(8) . . . yes
F(11) C(70) C(65) C(64) 44(1) . . . yes
F(11) C(70) C(65) C(66) -137.9(9) . . . yes
F(12) C(70) C(65) C(64) 178.1(7) . . . yes
F(12) C(70) C(65) C(66) -3(1) . . . yes
F(13) C(77) C(75) C(74) -107.4(8) . . . yes
F(13) C(77) C(75) C(76) 72.3(9) . . . yes
F(14) C(77) C(75) C(74) 12(1) . . . yes
F(14) C(77) C(75) C(76) -168.2(7) . . . yes
F(15) C(77) C(75) C(74) 134.8(7) . . . yes
F(15) C(77) C(75) C(76) -45.5(10) . . . yes
F(16) C(78) C(73) C(72) 177.7(7) . . . yes
F(16) C(78) C(73) C(74) -1(1) . . . yes
F(17) C(78) C(73) C(72) 55.5(9) . . . yes
F(17) C(78) C(73) C(74) -123.4(8) . . . yes
F(18) C(78) C(73) C(72) -62.3(9) . . . yes
F(18) C(78) C(73) C(74) 118.7(8) . . . yes
F(19) C(86) C(81) C(80) -5.8(9) . . . yes
F(19) C(86) C(81) C(82) 177.3(6) . . . yes
F(20) C(86) C(81) C(80) -128.1(7) . . . yes
F(20) C(86) C(81) C(82) 55.0(8) . . . yes
F(21) C(86) C(81) C(80) 113.9(7) . . . yes
F(21) C(86) C(81) C(82) -63.0(8) . . . yes
F(22) C(85) C(83) C(82) 73.1(9) . . . yes
F(22) C(85) C(83) C(84) -107.0(7) . . . yes
F(23) C(85) C(83) C(82) -166.2(7) . . . yes
F(23) C(85) C(83) C(84) 13(1) . . . yes
F(24) C(85) C(83) C(82) -45.7(9) . . . yes
F(24) C(85) C(83) C(84) 134.2(7) . . . yes
F(25) C(93) C(89) C(88) 98.8(8) . . . yes
F(25) C(93) C(89) C(90) -79.8(9) . . . yes
F(26) C(93) C(89) C(88) -19.8(10) . . . yes
F(26) C(93) C(89) C(90) 161.6(6) . . . yes
F(27) C(93) C(89) C(88) -142.0(7) . . . yes
F(27) C(93) C(89) C(90) 39.3(9) . . . yes
F(28) C(94) C(91) C(90) -9(1) . . . yes
F(28) C(94) C(91) C(92) 170.9(7) . . . yes
F(29) C(94) C(91) C(90) -130.2(8) . . . yes
F(29) C(94) C(91) C(92) 50.0(10) . . . yes
F(30) C(94) C(91) C(90) 109.2(9) . . . yes
F(30) C(94) C(91) C(92) -70.5(10) . . . yes
F(31) C(102) C(99) C(98) -93.3(8) . . . yes
F(31) C(102) C(99) C(100) 84.0(8) . . . yes
F(32) C(102) C(99) C(98) 148.5(6) . . . yes
F(32) C(102) C(99) C(100) -34.2(9) . . . yes
F(33) C(102) C(99) C(98) 28.6(9) . . . yes
F(33) C(102) C(99) C(100) -154.1(6) . . . yes
F(34) C(101) C(97) C(96) -147.5(6) . . . yes
F(34) C(101) C(97) C(98) 34.2(9) . . . yes
F(35) C(101) C(97) C(96) 92.8(8) . . . yes
F(35) C(101) C(97) C(98) -85.5(8) . . . yes
F(36) C(101) C(97) C(96) -26.9(9) . . . yes
F(36) C(101) C(97) C(98) 154.8(6) . . . yes
F(37) C(109) C(105) C(104) 65.9(10) . . . yes
F(37) C(109) C(105) C(106) -115.5(9) . . . yes
F(38) C(109) C(105) C(104) -51.6(10) . . . yes
F(38) C(109) C(105) C(106) 127.0(8) . . . yes
F(39) C(109) C(105) C(104) -171.3(7) . . . yes
F(39) C(109) C(105) C(106) 7(1) . . . yes
F(40) C(110) C(107) C(106) 141.9(7) . . . yes
F(40) C(110) C(107) C(108) -40.6(10) . . . yes
F(41) C(110) C(107) C(106) 22(1) . . . yes
F(41) C(110) C(107) C(108) -159.8(6) . . . yes
F(42) C(110) C(107) C(106) -97.4(8) . . . yes
F(42) C(110) C(107) C(108) 80.1(8) . . . yes
F(43) C(118) C(115) C(114) 66.1(9) . . . yes
F(43) C(118) C(115) C(116) -113.5(8) . . . yes
F(44) C(118) C(115) C(114) -54.5(9) . . . yes
F(44) C(118) C(115) C(116) 126.0(7) . . . yes
F(45) C(118) C(115) C(114) -175.3(6) . . . yes
F(45) C(118) C(115) C(116) 5(1) . . . yes
F(46) C(117) C(113) C(112) -128.7(7) . . . yes
F(46) C(117) C(113) C(114) 53.5(9) . . . yes
F(47) C(117) C(113) C(112) 112.1(7) . . . yes
F(47) C(117) C(113) C(114) -65.7(8) . . . yes
F(48) C(117) C(113) C(112) -7.8(9) . . . yes
F(48) C(117) C(113) C(114) 174.4(6) . . . yes
N(1) Pd(1) Pd(2) C(3) 124(2) . . . yes
N(1) Pd(1) Pd(2) C(4) 90(2) . . . yes
N(1) Pd(1) Pd(2) C(23) -83(2) . . . yes
N(1) Pd(1) Pd(2) C(24) -48(2) . . . yes
N(1) Pd(1) C(1) C(2) 130.2(4) . . . yes
N(1) Pd(1) C(1) C(19) -110.4(5) . . . yes
N(1) Pd(1) C(2) C(1) -56.8(4) . . . yes
N(1) Pd(1) C(2) C(3) -172.4(4) . . . yes
N(1) Pd(1) C(21) C(22) -131.1(4) . . . yes
N(1) Pd(1) C(21) C(39) 109.6(4) . . . yes
N(2) Pd(4) Pd(3) C(5) -70(1) . . . yes
N(2) Pd(4) Pd(3) C(6) -105(1) . . . yes
N(2) Pd(4) Pd(3) C(25) 64(1) . . . yes
N(2) Pd(4) Pd(3) C(26) 99(1) . . . yes
N(2) Pd(4) C(7) C(6) 163.3(4) . . . yes
N(2) Pd(4) C(7) C(8) 48.6(5) . . . yes
N(2) Pd(4) C(8) C(7) -137.9(4) . . . yes
N(2) Pd(4) C(8) C(9) 103.3(4) . . . yes
N(2) Pd(4) C(27) C(26) -165.4(4) . . . yes
N(2) Pd(4) C(27) C(28) -49.4(4) . . . yes
N(2) Pd(4) C(28) C(27) 136.5(4) . . . yes
N(2) Pd(4) C(28) C(29) -105.2(4) . . . yes
C(1) Pd(1) Pd(2) C(3) 26.3(3) . . . yes
C(1) Pd(1) Pd(2) C(4) -7.8(3) . . . yes
C(1) Pd(1) Pd(2) C(23) 178.3(3) . . . yes
C(1) Pd(1) Pd(2) C(24) -146.9(3) . . . yes
C(1) Pd(1) N(1) C(41) -141(10) . . . yes
C(1) Pd(1) C(2) C(3) -115.6(6) . . . yes
C(1) Pd(1) C(21) C(22) 126.7(6) . . . yes
C(1) Pd(1) C(21) C(39) 7.4(9) . . . yes
C(1) C(2) Pd(1) C(21) 134.6(6) . . . yes
C(1) C(2) C(3) C(4) 2(1) . . . yes
C(1) C(19) C(18) C(17) 179.1(7) . . . yes
C(1) C(19) C(20) C(4) 0.3(9) . . . yes
C(1) C(19) C(20) C(15) -177.8(6) . . . yes
C(2) Pd(1) Pd(2) C(3) -2.9(3) . . . yes
C(2) Pd(1) Pd(2) C(4) -37.1(2) . . . yes
C(2) Pd(1) Pd(2) C(23) 149.1(3) . . . yes
C(2) Pd(1) Pd(2) C(24) -176.2(2) . . . yes
C(2) Pd(1) N(1) C(41) -113(10) . . . yes
C(2) Pd(1) C(1) C(19) 119.4(6) . . . yes
C(2) Pd(1) C(21) C(22) 38.5(7) . . . yes
C(2) Pd(1) C(21) C(39) -80.8(7) . . . yes
C(2) C(1) Pd(1) C(21) -128.0(6) . . . yes
C(2) C(1) C(19) C(18) -177.5(7) . . . yes
C(2) C(1) C(19) C(20) 1.8(10) . . . yes
C(2) C(3) Pd(2) C(4) 120.4(6) . . . yes
C(2) C(3) Pd(2) C(23) -66.9(7) . . . yes
C(2) C(3) Pd(2) C(24) 134(1) . . . yes
C(2) C(3) C(4) C(5) 177.8(6) . . . yes
C(2) C(3) C(4) C(20) 0.0(9) . . . yes
C(3) Pd(2) Pd(1) C(21) -176.6(3) . . . yes
C(3) Pd(2) Pd(3) C(5) -32.6(2) . . . yes
C(3) Pd(2) Pd(3) C(6) -1.0(2) . . . yes
C(3) Pd(2) Pd(3) C(25) -172.4(2) . . . yes
C(3) Pd(2) Pd(3) C(26) 156.3(2) . . . yes
C(3) Pd(2) C(4) C(5) 120.0(6) . . . yes
C(3) Pd(2) C(4) C(20) -115.7(6) . . . yes
C(3) Pd(2) C(23) C(22) 64.8(7) . . . yes
C(3) Pd(2) C(23) C(24) -174.8(5) . . . yes
C(3) Pd(2) C(24) C(23) 162(1) . . . yes
C(3) Pd(2) C(24) C(25) 43(1) . . . yes
C(3) Pd(2) C(24) C(40) -79(1) . . . yes
C(3) C(2) Pd(1) C(21) 19.0(8) . . . yes
C(3) C(2) C(1) C(19) -3(1) . . . yes
C(3) C(4) Pd(2) C(23) -156(1) . . . yes
C(3) C(4) Pd(2) C(24) -177.1(4) . . . yes
C(3) C(4) C(5) C(6) 0.3(9) . . . yes
C(3) C(4) C(5) C(14) -175.3(6) . . . yes
C(3) C(4) C(20) C(15) 177.0(6) . . . yes
C(3) C(4) C(20) C(19) -1.2(9) . . . yes
C(4) Pd(2) Pd(1) C(21) 149.3(2) . . . yes
C(4) Pd(2) Pd(3) C(5) -0.2(2) . . . yes
C(4) Pd(2) Pd(3) C(6) 31.4(2) . . . yes
C(4) Pd(2) Pd(3) C(25) -140.1(2) . . . yes
C(4) Pd(2) Pd(3) C(26) -171.3(2) . . . yes
C(4) Pd(2) C(23) C(22) -144(1) . . . yes
C(4) Pd(2) C(23) C(24) -24(1) . . . yes
C(4) Pd(2) C(24) C(23) 174.8(4) . . . yes
C(4) Pd(2) C(24) C(25) 55.5(5) . . . yes
C(4) Pd(2) C(24) C(40) -67.3(5) . . . yes
C(4) C(3) Pd(2) C(23) 172.6(5) . . . yes
C(4) C(3) Pd(2) C(24) 14(1) . . . yes
C(4) C(5) Pd(3) C(6) -120.5(6) . . . yes
C(4) C(5) Pd(3) C(25) 56.2(5) . . . yes
C(4) C(5) Pd(3) C(26) 49(1) . . . yes
C(4) C(5) C(6) C(7) -178.0(6) . . . yes
C(4) C(5) C(14) C(9) 178.0(6) . . . yes
C(4) C(5) C(14) C(13) -2.3(9) . . . yes
C(4) C(20) C(15) C(13) -0.8(9) . . . yes
C(4) C(20) C(15) C(16) 180.0(6) . . . yes
C(4) C(20) C(19) C(18) 179.6(6) . . . yes
C(5) Pd(3) Pd(2) C(23) 174.4(2) . . . yes
C(5) Pd(3) Pd(2) C(24) 141.2(2) . . . yes
C(5) Pd(3) Pd(4) C(7) 40.9(2) . . . yes
C(5) Pd(3) Pd(4) C(8) 13.2(3) . . . yes
C(5) Pd(3) Pd(4) C(27) -174.6(2) . . . yes
C(5) Pd(3) Pd(4) C(28) -146.7(2) . . . yes
C(5) Pd(3) C(6) C(7) -121.6(6) . . . yes
C(5) Pd(3) C(25) C(24) -57.7(5) . . . yes
C(5) Pd(3) C(25) C(26) -178.0(4) . . . yes
C(5) Pd(3) C(25) C(34) 66.4(5) . . . yes
C(5) Pd(3) C(26) C(25) 7(1) . . . yes
C(5) Pd(3) C(26) C(27) 128(1) . . . yes
C(5) C(4) Pd(2) C(23) -36(1) . . . yes
C(5) C(4) Pd(2) C(24) -57.1(5) . . . yes
C(5) C(4) C(20) C(15) -0.9(9) . . . yes
C(5) C(4) C(20) C(19) -179.0(6) . . . yes
C(5) C(6) Pd(3) C(25) -12(1) . . . yes
C(5) C(6) Pd(3) C(26) -175.7(5) . . . yes
C(5) C(6) C(7) C(8) 0(1) . . . yes
C(5) C(14) C(9) C(8) -0.5(9) . . . yes
C(5) C(14) C(9) C(10) -178.8(6) . . . yes
C(5) C(14) C(13) C(12) 179.6(6) . . . yes
C(5) C(14) C(13) C(15) 0.6(9) . . . yes
C(6) Pd(3) Pd(2) C(23) -154.1(2) . . . yes
C(6) Pd(3) Pd(2) C(24) 172.8(2) . . . yes
C(6) Pd(3) Pd(4) C(7) 6.1(3) . . . yes
C(6) Pd(3) Pd(4) C(8) -21.6(3) . . . yes
C(6) Pd(3) Pd(4) C(27) 150.6(2) . . . yes
C(6) Pd(3) Pd(4) C(28) 178.4(3) . . . yes
C(6) Pd(3) C(5) C(14) 115.0(6) . . . yes
C(6) Pd(3) C(25) C(24) -47(1) . . . yes
C(6) Pd(3) C(25) C(26) -168(1) . . . yes
C(6) Pd(3) C(25) C(34) 76(1) . . . yes
C(6) Pd(3) C(26) C(25) 174.5(5) . . . yes
C(6) Pd(3) C(26) C(27) -65.1(7) . . . yes
C(6) C(5) Pd(3) C(25) 176.7(4) . . . yes
C(6) C(5) Pd(3) C(26) 170(1) . . . yes
C(6) C(5) C(4) C(20) 178.0(6) . . . yes
C(6) C(5) C(14) C(9) 2.2(9) . . . yes
C(6) C(5) C(14) C(13) -178.1(6) . . . yes
C(6) C(7) Pd(4) C(8) 114.7(7) . . . yes
C(6) C(7) Pd(4) C(27) -48.1(6) . . . yes
C(6) C(7) Pd(4) C(28) -26.1(8) . . . yes
C(6) C(7) C(8) C(9) 1(1) . . . yes
C(7) Pd(4) Pd(3) C(25) 176.1(2) . . . yes
C(7) Pd(4) Pd(3) C(26) -149.2(3) . . . yes
C(7) Pd(4) N(2) C(43) 90(5) . . . yes
C(7) Pd(4) C(8) C(9) -118.9(6) . . . yes
C(7) Pd(4) C(27) C(26) 45.6(5) . . . yes
C(7) Pd(4) C(27) C(28) 161.6(4) . . . yes
C(7) Pd(4) C(28) C(27) -35.1(7) . . . yes
C(7) Pd(4) C(28) C(29) 83.1(7) . . . yes
C(7) C(6) Pd(3) C(25) -133(1) . . . yes
C(7) C(6) Pd(3) C(26) 62.7(7) . . . yes
C(7) C(6) C(5) C(14) -2.3(9) . . . yes
C(7) C(8) Pd(4) C(27) 33.2(8) . . . yes
C(7) C(8) Pd(4) C(28) 123.2(7) . . . yes
C(7) C(8) C(9) C(10) 177.1(6) . . . yes
C(7) C(8) C(9) C(14) -1.2(10) . . . yes
C(8) Pd(4) Pd(3) C(25) 148.4(3) . . . yes
C(8) Pd(4) Pd(3) C(26) -176.9(3) . . . yes
C(8) Pd(4) N(2) C(43) 115(5) . . . yes
C(8) Pd(4) C(27) C(26) 24.5(8) . . . yes
C(8) Pd(4) C(27) C(28) 140.5(6) . . . yes
C(8) Pd(4) C(28) C(27) -124.4(7) . . . yes
C(8) Pd(4) C(28) C(29) -6.2(9) . . . yes
C(8) C(7) Pd(4) C(27) -162.9(4) . . . yes
C(8) C(7) Pd(4) C(28) -140.8(5) . . . yes
C(8) C(9) C(10) C(11) 179.7(7) . . . yes
C(8) C(9) C(14) C(13) 179.8(6) . . . yes
C(9) C(8) Pd(4) C(27) -85.7(7) . . . yes
C(9) C(8) Pd(4) C(28) 4.3(10) . . . yes
C(9) C(10) C(11) C(12) 1(1) . . . yes
C(9) C(14) C(13) C(12) -0.7(9) . . . yes
C(9) C(14) C(13) C(15) -179.7(6) . . . yes
C(10) C(9) C(14) C(13) 1.5(9) . . . yes
C(10) C(11) C(12) C(13) 0(1) . . . yes
C(11) C(10) C(9) C(14) -1(1) . . . yes
C(11) C(12) C(13) C(14) 0(1) . . . yes
C(11) C(12) C(13) C(15) 179.4(7) . . . yes
C(12) C(13) C(15) C(16) 1(1) . . . yes
C(12) C(13) C(15) C(20) -178.0(6) . . . yes
C(13) C(15) C(16) C(17) -178.1(7) . . . yes
C(13) C(15) C(20) C(19) 177.3(6) . . . yes
C(14) C(5) Pd(3) C(25) -68.3(5) . . . yes
C(14) C(5) Pd(3) C(26) -74(1) . . . yes
C(14) C(5) C(4) C(20) 2.4(8) . . . yes
C(14) C(13) C(15) C(16) -179.8(6) . . . yes
C(14) C(13) C(15) C(20) 1.0(9) . . . yes
C(15) C(16) C(17) C(18) 0(1) . . . yes
C(15) C(20) C(19) C(18) 1.5(10) . . . yes
C(16) C(15) C(20) C(19) -1.9(9) . . . yes
C(16) C(17) C(18) C(19) 0(1) . . . yes
C(17) C(16) C(15) C(20) 1(1) . . . yes
C(17) C(18) C(19) C(20) 0(1) . . . yes
C(19) C(1) Pd(1) C(21) -8.6(9) . . . yes
C(20) C(4) Pd(2) C(23) 87(1) . . . yes
C(20) C(4) Pd(2) C(24) 67.3(5) . . . yes
C(21) Pd(1) Pd(2) C(23) -24.6(3) . . . yes
C(21) Pd(1) Pd(2) C(24) 10.2(3) . . . yes
C(21) Pd(1) N(1) C(41) 61(10) . . . yes
C(21) C(22) C(23) C(24) -2.8(10) . . . yes
C(21) C(39) C(38) C(37) 177.1(7) . . . yes
C(21) C(39) C(40) C(24) -1.1(9) . . . yes
C(21) C(39) C(40) C(35) -179.9(6) . . . yes
C(22) C(21) C(39) C(38) -177.3(6) . . . yes
C(22) C(21) C(39) C(40) 2.0(10) . . . yes
C(22) C(23) Pd(2) C(24) -120.3(6) . . . yes
C(22) C(23) C(24) C(25) -176.7(6) . . . yes
C(22) C(23) C(24) C(40) 3.7(9) . . . yes
C(23) Pd(2) Pd(3) C(25) 34.5(2) . . . yes
C(23) Pd(2) Pd(3) C(26) 3.2(3) . . . yes
C(23) Pd(2) C(24) C(25) -119.3(6) . . . yes
C(23) Pd(2) C(24) C(40) 117.9(6) . . . yes
C(23) C(22) C(21) C(39) 0.0(10) . . . yes
C(23) C(24) C(25) C(26) 2.0(10) . . . yes
C(23) C(24) C(25) C(34) 178.7(6) . . . yes
C(23) C(24) C(40) C(35) 177.1(6) . . . yes
C(23) C(24) C(40) C(39) -1.7(9) . . . yes
C(24) Pd(2) Pd(3) C(25) 1.3(2) . . . yes
C(24) Pd(2) Pd(3) C(26) -29.9(2) . . . yes
C(24) C(25) Pd(3) C(26) 120.2(6) . . . yes
C(24) C(25) C(26) C(27) 177.5(6) . . . yes
C(24) C(25) C(34) C(29) -177.0(6) . . . yes
C(24) C(25) C(34) C(33) 3.9(9) . . . yes
C(24) C(40) C(35) C(33) 4.6(9) . . . yes
C(24) C(40) C(35) C(36) -176.5(6) . . . yes
C(24) C(40) C(39) C(38) 178.2(6) . . . yes
C(25) Pd(3) Pd(4) C(27) -39.4(2) . . . yes
C(25) Pd(3) Pd(4) C(28) -11.5(2) . . . yes
C(25) Pd(3) C(26) C(27) 120.5(6) . . . yes
C(25) C(24) C(40) C(35) -2.6(9) . . . yes
C(25) C(24) C(40) C(39) 178.7(6) . . . yes
C(25) C(26) C(27) C(28) -0.7(10) . . . yes
C(25) C(34) C(29) C(28) -0.5(9) . . . yes
C(25) C(34) C(29) C(30) -179.5(6) . . . yes
C(25) C(34) C(33) C(32) 178.2(6) . . . yes
C(25) C(34) C(33) C(35) -2.0(9) . . . yes
C(26) Pd(3) Pd(4) C(27) -4.7(2) . . . yes
C(26) Pd(3) Pd(4) C(28) 23.2(3) . . . yes
C(26) Pd(3) C(25) C(34) -115.7(6) . . . yes
C(26) C(25) C(24) C(40) -178.4(6) . . . yes
C(26) C(25) C(34) C(29) -0.1(9) . . . yes
C(26) C(25) C(34) C(33) -179.2(6) . . . yes
C(26) C(27) Pd(4) C(28) -116.0(6) . . . yes
C(26) C(27) C(28) C(29) 0.0(10) . . . yes
C(27) Pd(4) N(2) C(43) -60(5) . . . yes
C(27) Pd(4) C(28) C(29) 118.3(6) . . . yes
C(27) C(26) C(25) C(34) 0.7(9) . . . yes
C(27) C(28) C(29) C(30) 179.5(6) . . . yes
C(27) C(28) C(29) C(34) 0.6(9) . . . yes
C(28) Pd(4) N(2) C(43) -85(5) . . . yes
C(28) C(29) C(30) C(31) -177.5(6) . . . yes
C(28) C(29) C(34) C(33) 178.6(6) . . . yes
C(29) C(30) C(31) C(32) -1(1) . . . yes
C(29) C(34) C(33) C(32) -1.0(10) . . . yes
C(29) C(34) C(33) C(35) 178.9(6) . . . yes
C(30) C(29) C(34) C(33) -0.4(9) . . . yes
C(30) C(31) C(32) C(33) 0(1) . . . yes
C(31) C(30) C(29) C(34) 1(1) . . . yes
C(31) C(32) C(33) C(34) 1(1) . . . yes
C(31) C(32) C(33) C(35) -178.7(7) . . . yes
C(32) C(33) C(35) C(36) -1(1) . . . yes
C(32) C(33) C(35) C(40) 177.6(7) . . . yes
C(33) C(35) C(36) C(37) 177.6(7) . . . yes
C(33) C(35) C(40) C(39) -176.7(6) . . . yes
C(34) C(25) C(24) C(40) -1.7(9) . . . yes
C(34) C(33) C(35) C(36) 178.8(7) . . . yes
C(34) C(33) C(35) C(40) -2.3(10) . . . yes
C(35) C(36) C(37) C(38) -1(1) . . . yes
C(35) C(40) C(39) C(38) -0.6(10) . . . yes
C(36) C(35) C(40) C(39) 2.3(10) . . . yes
C(36) C(37) C(38) C(39) 3(1) . . . yes
C(37) C(36) C(35) C(40) -1(1) . . . yes
C(37) C(38) C(39) C(40) -2(1) . . . yes
C(45) C(46) C(47) C(48) 179.5(8) . . . yes
C(45) C(46) C(51) C(50) -179.6(7) . . . yes
C(45) C(46) C(51) C(52) 0(1) . . . yes
C(45) C(54) C(53) C(52) 0(1) . . . yes
C(46) C(45) C(54) C(53) 0(1) . . . yes
C(46) C(47) C(48) C(49) 0(1) . . . yes
C(46) C(51) C(50) C(49) 0(1) . . . yes
C(46) C(51) C(50) C(52) 179.6(6) . . 2_555 yes
C(46) C(51) C(52) C(50) -179.6(6) . . 2_555 yes
C(46) C(51) C(52) C(53) 0(1) . . . yes
C(47) C(46) C(45) C(54) 178.0(8) . . . yes
C(47) C(46) C(51) C(50) 1(1) . . . yes
C(47) C(46) C(51) C(52) -178.7(7) . . . yes
C(47) C(48) C(49) C(50) 0(1) . . . yes
C(48) C(47) C(46) C(51) -1(1) . . . yes
C(48) C(49) C(50) C(51) 0(1) . . . yes
C(48) C(49) C(50) C(52) 179.9(7) . . 2_555 yes
C(49) C(50) C(51) C(52) 179.3(7) . . . yes
C(49) C(50) C(52) C(51) -179.3(7) . 2_555 2_555 yes
C(49) C(50) C(52) C(53) 1(1) . 2_555 2_555 yes
C(50) C(51) C(52) C(53) -179.2(7) . . . yes
C(50) C(52) C(53) C(54) -179.0(7) 2_555 2_555 2_555 yes
C(51) C(46) C(45) C(54) -1(1) . . . yes
C(51) C(50) C(52) C(53) -179.2(7) . 2_555 2_555 yes
C(51) C(52) C(53) C(54) -1(1) . . . yes
C(55) C(56) C(57) C(58) -1(1) . . . yes
C(55) C(56) C(57) C(61) -179.9(6) . . . yes
C(55) C(60) C(59) C(58) -2(1) . . . yes
C(55) C(60) C(59) C(62) 176.9(7) . . . yes
C(55) B(1) C(63) C(64) 100.5(7) . . . yes
C(55) B(1) C(63) C(68) -79.9(7) . . . yes
C(55) B(1) C(71) C(72) 170.0(6) . . . yes
C(55) B(1) C(71) C(76) -8.0(9) . . . yes
C(55) B(1) C(79) C(80) -38.9(8) . . . yes
C(55) B(1) C(79) C(84) 143.9(6) . . . yes
C(56) C(55) C(60) C(59) 2.7(10) . . . yes
C(56) C(55) B(1) C(63) 10.3(9) . . . yes
C(56) C(55) B(1) C(71) -107.8(7) . . . yes
C(56) C(55) B(1) C(79) 131.4(6) . . . yes
C(56) C(57) C(58) C(59) 1(1) . . . yes
C(57) C(56) C(55) C(60) -1.1(9) . . . yes
C(57) C(56) C(55) B(1) 176.1(6) . . . yes
C(57) C(58) C(59) C(60) 0(1) . . . yes
C(57) C(58) C(59) C(62) -179.0(7) . . . yes
C(59) C(58) C(57) C(61) -179.6(7) . . . yes
C(59) C(60) C(55) B(1) -174.7(6) . . . yes
C(60) C(55) B(1) C(63) -172.6(6) . . . yes
C(60) C(55) B(1) C(71) 69.3(7) . . . yes
C(60) C(55) B(1) C(79) -51.5(7) . . . yes
C(63) C(64) C(65) C(66) 0.3(10) . . . yes
C(63) C(64) C(65) C(70) 178.3(6) . . . yes
C(63) C(68) C(67) C(66) 0(1) . . . yes
C(63) C(68) C(67) C(69) 179.2(7) . . . yes
C(63) B(1) C(71) C(72) 49.8(8) . . . yes
C(63) B(1) C(71) C(76) -128.2(7) . . . yes
C(63) B(1) C(79) C(80) 82.4(7) . . . yes
C(63) B(1) C(79) C(84) -94.8(7) . . . yes
C(64) C(63) C(68) C(67) -1.0(9) . . . yes
C(64) C(63) B(1) C(71) -141.1(6) . . . yes
C(64) C(63) B(1) C(79) -18.7(8) . . . yes
C(64) C(65) C(66) C(67) -0.5(10) . . . yes
C(65) C(64) C(63) C(68) 0.4(9) . . . yes
C(65) C(64) C(63) B(1) 180.0(6) . . . yes
C(65) C(66) C(67) C(68) -0.1(10) . . . yes
C(65) C(66) C(67) C(69) -178.5(7) . . . yes
C(67) C(66) C(65) C(70) -178.4(6) . . . yes
C(67) C(68) C(63) B(1) 179.4(6) . . . yes
C(68) C(63) B(1) C(71) 38.5(7) . . . yes
C(68) C(63) B(1) C(79) 160.9(6) . . . yes
C(71) C(72) C(73) C(74) 0(1) . . . yes
C(71) C(72) C(73) C(78) -179.1(6) . . . yes
C(71) C(76) C(75) C(74) 1(1) . . . yes
C(71) C(76) C(75) C(77) -178.3(7) . . . yes
C(71) B(1) C(79) C(80) -157.5(6) . . . yes
C(71) B(1) C(79) C(84) 25.3(9) . . . yes
C(72) C(71) C(76) C(75) 0.5(10) . . . yes
C(72) C(71) B(1) C(79) -71.9(8) . . . yes
C(72) C(73) C(74) C(75) 2.0(10) . . . yes
C(73) C(72) C(71) C(76) -1.1(10) . . . yes
C(73) C(72) C(71) B(1) -179.3(6) . . . yes
C(73) C(74) C(75) C(76) -2(1) . . . yes
C(73) C(74) C(75) C(77) 177.1(7) . . . yes
C(75) C(74) C(73) C(78) -179.1(7) . . . yes
C(75) C(76) C(71) B(1) 178.6(6) . . . yes
C(76) C(71) B(1) C(79) 110.1(7) . . . yes
C(79) C(80) C(81) C(82) 1(1) . . . yes
C(79) C(80) C(81) C(86) -175.3(6) . . . yes
C(79) C(84) C(83) C(82) 0(1) . . . yes
C(79) C(84) C(83) C(85) 179.9(6) . . . yes
C(80) C(79) C(84) C(83) 0.9(9) . . . yes
C(80) C(81) C(82) C(83) 0(1) . . . yes
C(81) C(80) C(79) C(84) -1.5(9) . . . yes
C(81) C(80) C(79) B(1) -178.9(6) . . . yes
C(81) C(82) C(83) C(84) 0(1) . . . yes
C(81) C(82) C(83) C(85) 180.0(6) . . . yes
C(83) C(82) C(81) C(86) 176.2(6) . . . yes
C(83) C(84) C(79) B(1) 178.2(6) . . . yes
C(87) C(88) C(89) C(90) -1(1) . . . yes
C(87) C(88) C(89) C(93) 179.5(6) . . . yes
C(87) C(92) C(91) C(90) 1(1) . . . yes
C(87) C(92) C(91) C(94) -179.2(7) . . . yes
C(87) B(2) C(95) C(96) -81.8(7) . . . yes
C(87) B(2) C(95) C(100) 90.5(7) . . . yes
C(87) B(2) C(103) C(104) 133.6(6) . . . yes
C(87) B(2) C(103) C(108) -53.3(7) . . . yes
C(87) B(2) C(111) C(112) 36.6(8) . . . yes
C(87) B(2) C(111) C(116) -154.1(6) . . . yes
C(88) C(87) C(92) C(91) -1.1(9) . . . yes
C(88) C(87) B(2) C(95) 91.4(7) . . . yes
C(88) C(87) B(2) C(103) -32.7(8) . . . yes
C(88) C(87) B(2) C(111) -147.7(6) . . . yes
C(88) C(89) C(90) C(91) 1(1) . . . yes
C(89) C(88) C(87) C(92) 1.5(9) . . . yes
C(89) C(88) C(87) B(2) -171.9(6) . . . yes
C(89) C(90) C(91) C(92) -1(1) . . . yes
C(89) C(90) C(91) C(94) 178.9(7) . . . yes
C(91) C(90) C(89) C(93) -179.6(6) . . . yes
C(91) C(92) C(87) B(2) 172.4(6) . . . yes
C(92) C(87) B(2) C(95) -81.6(7) . . . yes
C(92) C(87) B(2) C(103) 154.3(6) . . . yes
C(92) C(87) B(2) C(111) 39.3(8) . . . yes
C(95) C(96) C(97) C(98) -1.9(10) . . . yes
C(95) C(96) C(97) C(101) 179.8(6) . . . yes
C(95) C(100) C(99) C(98) -0.7(10) . . . yes
C(95) C(100) C(99) C(102) -177.9(6) . . . yes
C(95) B(2) C(103) C(104) 17.1(9) . . . yes
C(95) B(2) C(103) C(108) -169.7(6) . . . yes
C(95) B(2) C(111) C(112) 152.2(6) . . . yes
C(95) B(2) C(111) C(116) -38.5(8) . . . yes
C(96) C(95) C(100) C(99) -1.6(9) . . . yes
C(96) C(95) B(2) C(103) 38.8(8) . . . yes
C(96) C(95) B(2) C(111) 156.8(6) . . . yes
C(96) C(97) C(98) C(99) -0.4(10) . . . yes
C(97) C(96) C(95) C(100) 2.8(9) . . . yes
C(97) C(96) C(95) B(2) 175.5(6) . . . yes
C(97) C(98) C(99) C(100) 1.6(10) . . . yes
C(97) C(98) C(99) C(102) 178.9(6) . . . yes
C(99) C(98) C(97) C(101) 177.9(6) . . . yes
C(99) C(100) C(95) B(2) -174.2(6) . . . yes
C(100) C(95) B(2) C(103) -148.9(6) . . . yes
C(100) C(95) B(2) C(111) -31.0(8) . . . yes
C(103) C(104) C(105) C(106) 0(1) . . . yes
C(103) C(104) C(105) C(109) 177.6(7) . . . yes
C(103) C(108) C(107) C(106) -3(1) . . . yes
C(103) C(108) C(107) C(110) 179.3(7) . . . yes
C(103) B(2) C(111) C(112) -82.8(7) . . . yes
C(103) B(2) C(111) C(116) 86.5(7) . . . yes
C(104) C(103) C(108) C(107) 2.6(10) . . . yes
C(104) C(103) B(2) C(111) -105.6(7) . . . yes
C(104) C(105) C(106) C(107) 0(1) . . . yes
C(105) C(104) C(103) C(108) -0.5(10) . . . yes
C(105) C(104) C(103) B(2) 172.8(6) . . . yes
C(105) C(106) C(107) C(108) 1(1) . . . yes
C(105) C(106) C(107) C(110) 179.1(7) . . . yes
C(107) C(106) C(105) C(109) -178.2(7) . . . yes
C(107) C(108) C(103) B(2) -171.3(6) . . . yes
C(108) C(103) B(2) C(111) 67.6(7) . . . yes
C(111) C(112) C(113) C(114) 2(1) . . . yes
C(111) C(112) C(113) C(117) -175.1(6) . . . yes
C(111) C(116) C(115) C(114) 1(1) . . . yes
C(111) C(116) C(115) C(118) -179.2(6) . . . yes
C(112) C(111) C(116) C(115) -0.3(10) . . . yes
C(112) C(113) C(114) C(115) -1(1) . . . yes
C(113) C(112) C(111) C(116) -1.6(9) . . . yes
C(113) C(112) C(111) B(2) 168.3(6) . . . yes
C(113) C(114) C(115) C(116) 0(1) . . . yes
C(113) C(114) C(115) C(118) -179.8(6) . . . yes
C(115) C(114) C(113) C(117) 176.2(6) . . . yes
C(115) C(116) C(111) B(2) -170.4(6) . . . yes
C(115) C(116) C(111) B(2) -170.4(6) . . . yes
